data_4122216
loop_
_publ_author_name
'Mendez-Arroyo, Jose'
'Barroso-Flores, Joaqu\'in'
'Lifschitz, Alejo M.'
'Sarjeant, Amy A.'
'Stern, Charlotte L.'
'Mirkin, Chad A.'

_publ_section_title
;
 A multi-state, allosterically-regulated molecular receptor with
 switchable selectivity.
;
_journal_issue 29
_journal_name_full 'Journal of the American Chemical Society'
_journal_page_first 10340
_journal_page_last 10348
_journal_paper_doi 10.1021/ja503506a
_journal_volume 136
_journal_year 2014
_chemical_formula_moiety ' C80 H82 Cl O4 P2 Pt S2, C32 H12 B F24, C5 H5 N O, 0.5(C2 H4 Cl2) '
_chemical_formula_sum 'C118 H101 B Cl2 F24 N O5 P2 Pt S2'
_chemical_formula_weight 2471.85
_chemical_name_systematic
;
 ?
;
_space_group_crystal_system triclinic
_space_group_IT_number 2
_space_group_name_Hall '-P 1'
_space_group_name_H-M_alt 'P -1'
_symmetry_space_group_name_Hall '-P 1'
_symmetry_space_group_name_H-M 'P -1'
_atom_sites_solution_hydrogens geom
_atom_sites_solution_primary direct
_audit_creation_date 2013-10-21
_audit_creation_method
;
Olex2 1.2
(compiled 2013.09.17 svn.r2790 for OlexSys, GUI svn.r4601)
;
_cell_angle_alpha 66.5680(18)
_cell_angle_beta 79.589(2)
_cell_angle_gamma 89.848(2)
_cell_formula_units_Z 2
_cell_length_a 10.8914(4)
_cell_length_b 23.6070(6)
_cell_length_c 24.1102(7)
_cell_measurement_reflns_used 9919
_cell_measurement_temperature 100(2)
_cell_measurement_theta_max 65.081
_cell_measurement_theta_min 4.140
_cell_volume 5577.7(3)
_computing_cell_refinement 'SAINT V7.23A (Bruker, 2005)'
_computing_data_collection 'APEX2 V2.1-4 (Bruker, 2007)'
_computing_data_reduction 'Bruker SAINT'
_computing_molecular_graphics
;
O. V. Dolomanov, L. J. Bourhis, R. J. Gildea, J. A. K. Howard and H. Puschmann,
OLEX2: a complete structure solution, refinement and analysis program.
J. Appl. Cryst. (2009). 42, 339-341.
;
_computing_publication_material
;
O. V. Dolomanov, L. J. Bourhis, R. J. Gildea, J. A. K. Howard and H. Puschmann,
OLEX2: a complete structure solution, refinement and analysis program.
J. Appl. Cryst. (2009). 42, 339-341.
;
_computing_structure_refinement
;
SHELX, G.M. Sheldrick, Acta Cryst.
(2008). A64, 112-122
;
_computing_structure_solution
;
SHELX, G.M. Sheldrick, Acta Cryst.
(2008). A64, 112-122
;
_diffrn_ambient_temperature 100.06
_diffrn_detector_area_resol_mean 8
_diffrn_measured_fraction_theta_full 0.871
_diffrn_measured_fraction_theta_max 0.956
_diffrn_measurement_device_type 'Bruker APEX-II CCD'
_diffrn_measurement_method '\w and \f scans'
_diffrn_radiation_monochromator 'Quazar optics'
_diffrn_radiation_type CuK\a
_diffrn_radiation_wavelength 1.54178
_diffrn_reflns_av_R_equivalents 0.0466
_diffrn_reflns_av_unetI/netI 0.0563
_diffrn_reflns_Laue_measured_fraction_full 0.871
_diffrn_reflns_Laue_measured_fraction_max 0.956
_diffrn_reflns_limit_h_max 12
_diffrn_reflns_limit_h_min -7
_diffrn_reflns_limit_k_max 27
_diffrn_reflns_limit_k_min -27
_diffrn_reflns_limit_l_max 27
_diffrn_reflns_limit_l_min -28
_diffrn_reflns_number 41588
_diffrn_reflns_point_group_measured_fraction_full 0.871
_diffrn_reflns_point_group_measured_fraction_max 0.956
_diffrn_reflns_theta_full 67.679
_diffrn_reflns_theta_max 63.70
_diffrn_reflns_theta_min 2.23
_diffrn_source microsource
_exptl_absorpt_coefficient_mu 4.229
_exptl_absorpt_correction_T_max 0.7526
_exptl_absorpt_correction_T_min 0.5209
_exptl_absorpt_correction_type multi-scan
_exptl_absorpt_process_details
;
SADABS-2012/1 (Bruker,2012) was used for absorption correction.
wR2(int) was 0.0750 before and 0.0540 after correction.
The Ratio of minimum to maximum transmission is 0.6921.
The \l/2 correction factor is 0.0015.
;
_exptl_crystal_colour colourless
_exptl_crystal_colour_primary colourless
_exptl_crystal_density_diffrn 1.472
_exptl_crystal_description needle
_exptl_crystal_F_000 2502
_exptl_crystal_size_max 0.642
_exptl_crystal_size_mid 0.173
_exptl_crystal_size_min 0.02
_refine_diff_density_max 3.318
_refine_diff_density_min -1.988
_refine_diff_density_rms 0.135
_refine_ls_extinction_method none
_refine_ls_goodness_of_fit_ref 1.054
_refine_ls_hydrogen_treatment constr
_refine_ls_matrix_type full
_refine_ls_number_parameters 1437
_refine_ls_number_reflns 17572
_refine_ls_number_restraints 36
_refine_ls_restrained_S_all 1.054
_refine_ls_R_factor_all 0.0697
_refine_ls_R_factor_gt 0.0588
_refine_ls_shift/su_max 0.006
_refine_ls_shift/su_mean 0.000
_refine_ls_structure_factor_coef Fsqd
_refine_ls_weighting_details 'w=1/[\s^2^(Fo^2^)+(0.0609P)^2^+43.5498P] where P=(Fo^2^+2Fc^2^)/3'
_refine_ls_weighting_scheme calc
_refine_ls_wR_factor_gt 0.1490
_refine_ls_wR_factor_ref 0.1541
_reflns_Friedel_coverage 0.000
_reflns_number_gt 14922
_reflns_number_total 17572
_reflns_threshold_expression 'I > 2\s(I)'
_cod_data_source_file ja503506a_si_002.cif
_cod_data_source_block n3150
_cod_depositor_comments 'Adding full bibliography for 4122216--4122218.cif.'
_cod_database_code 4122216
_shelxl_version_number 2013-4
_shelx_space_group_comment
;
The symmetry employed for this shelxl refinement is uniquely defined
by the following loop, which should always be used as a source of
symmetry information in preference to the above space-group names.
They are only intended as comments.
;
_shelx_estimated_absorpt_t_max 0.920
_shelx_estimated_absorpt_t_min 0.172
_olex2_refinement_description
;
1. Fixed Uiso
 At 1.2 times of:
  All C(H) groups, All C(H,H) groups
 At 1.5 times of:
  All C(H,H,H) groups
2. Rigid bond restraints
 F3, F2A, F2, F1A, F1, F3A
 with sigma for 1-2 distances of 0.01 and sigma for 1-3 distances of 0.01
3. Uiso/Uaniso restraints and constraints
F3 \\sim F2A \\sim F2 \\sim F1A \\sim F1 \\sim F3A: within 1.7A with sigma of
0.01 and sigma for terminal atoms of 0.02
4. Others
 Sof(F1A)=Sof(F2A)=Sof(F3A)=1-FVAR(1)
 Sof(F1)=Sof(F2)=Sof(F3)=FVAR(1)
5.a Secondary CH2 refined with riding coordinates:
 C1(H1A,H1B), C2(H2A,H2B), C15(H15A,H15B), C22(H22A,H22B), C29(H29A,H29B),
 C36(H36A,H36B), C37(H37A,H37B), C38(H38A,H38B), C40(H40A,H40B), C41(H41A,H41B),
  C43(H43A,H43B), C44(H44A,H44B), C46(H46A,H46B), C47(H47A,H47B), C55(H55A,
 H55B), C56(H56A,H56B), C118(H11A,H11B)
5.b Aromatic/amide H refined with riding coordinates:
 C4(H4), C5(H5), C7(H7), C8(H8), C10(H10), C14(H14), C17(H17), C18(H18),
 C19(H19), C24(H24), C26(H26), C31(H31), C32(H32), C33(H33), C50(H50), C51(H51),
  C53(H53), C54(H54), C58(H58), C59(H59), C60(H60), C61(H61), C62(H62),
 C64(H64), C65(H65), C66(H66), C67(H67), C68(H68), C70(H70), C71(H71), C72(H72),
  C73(H73), C74(H74), C76(H76), C77(H77), C78(H78), C79(H79), C80(H80),
 C81(H81), C82(H82), C83(H83), C84(H84), C85(H85), C87(H87), C89(H89), C91(H91),
  C95(H95), C97(H97), C99(H99), C103(H103), C105(H105), C107(H107), C111(H111),
 C113(H113), C115(H115)
5.c Idealised Me refined as rotating group:
 C39(H39A,H39B,H39C), C42(H42A,H42B,H42C), C45(H45A,H45B,H45C), C48(H48A,H48B,
 H48C)
;
_smtbx_masks_special_details
;
The solvent masking procedure as implemented in Olex2 was used to remove the
electronic contribution of solvent molecules from the refinement.  As the exact
solvent content is not known, only the atoms used in the refinement model are
reported in the formula here.


Total solvent accessible volume / cell = 339.1 Ang^3^ [6.1%]
Total electron count / cell = 21.7
;

loop_
_space_group_symop_operation_xyz
'x, y, z'
'-x, -y, -z'

loop_
_atom_site_label
_atom_site_type_symbol
_atom_site_fract_x
_atom_site_fract_y
_atom_site_fract_z
_atom_site_U_iso_or_equiv
_atom_site_adp_type
_atom_site_occupancy
_atom_site_site_symmetry_order
_atom_site_calc_flag
_atom_site_refinement_flags_posn
_atom_site_refinement_flags_adp
_atom_site_refinement_flags_occupancy
_atom_site_disorder_assembly
_atom_site_disorder_group
Pt1 Pt 0.22107(2) 1.18595(2) 0.10101(2) 0.01671(9) Uani 1 1 d . . . . .
Cl1 Cl 0.41268(13) 1.16034(7) 0.05748(7) 0.0215(3) Uani 1 1 d . . . . .
S1 S 0.21199(16) 1.01005(7) -0.03025(7) 0.0220(3) Uani 1 1 d . . . . .
S2 S 0.34069(14) 1.21584(6) 0.15896(7) 0.0186(3) Uani 1 1 d . . . . .
P1 P 0.11823(14) 1.15566(6) 0.04154(7) 0.0149(3) Uani 1 1 d . . . . .
P2 P 0.05586(15) 1.22051(7) 0.14453(7) 0.0180(3) Uani 1 1 d . . . . .
O1 O 0.3745(4) 0.66058(18) 0.3640(2) 0.0237(10) Uani 1 1 d . . . . .
O2 O 0.6314(4) 0.74669(18) 0.36177(19) 0.0222(10) Uani 1 1 d . . . . .
O3 O 0.5707(4) 0.80057(18) 0.46053(19) 0.0220(10) Uani 1 1 d . . . . .
O4 O 0.3196(4) 0.73945(19) 0.44052(19) 0.0237(10) Uani 1 1 d . . . . .
C1 C 0.1861(6) 1.0882(3) 0.0322(3) 0.0206(13) Uani 1 1 d . . . . .
H1A H 0.2756 1.0993 0.0125 0.025 Uiso 1 1 calc R U . . .
H1B H 0.1818 1.0545 0.0735 0.025 Uiso 1 1 calc R U . . .
C2 C 0.1223(6) 1.0640(3) -0.0060(3) 0.0213(14) Uani 1 1 d . . . . .
H2A H 0.1077 1.0995 -0.0431 0.026 Uiso 1 1 calc R U . . .
H2B H 0.0396 1.0432 0.0184 0.026 Uiso 1 1 calc R U . . .
C3 C 0.2274(6) 0.9488(3) 0.0398(3) 0.0202(13) Uani 1 1 d . . . . .
C4 C 0.1401(6) 0.9321(3) 0.0944(3) 0.0210(14) Uani 1 1 d . . . . .
H4 H 0.0659 0.9532 0.0954 0.025 Uiso 1 1 calc R U . . .
C5 C 0.1619(6) 0.8841(3) 0.1477(3) 0.0233(14) Uani 1 1 d . . . . .
H5 H 0.1024 0.8736 0.1850 0.028 Uiso 1 1 calc R U . . .
C6 C 0.2692(6) 0.8510(3) 0.1481(3) 0.0228(14) Uani 1 1 d . . . . .
C7 C 0.3496(7) 0.8661(3) 0.0914(3) 0.0255(15) Uani 1 1 d . . . . .
H7 H 0.4191 0.8421 0.0891 0.031 Uiso 1 1 calc R U . . .
C8 C 0.3314(7) 0.9145(3) 0.0387(3) 0.0250(15) Uani 1 1 d . . . . .
H8 H 0.3902 0.9246 0.0012 0.030 Uiso 1 1 calc R U . . .
C9 C 0.2969(6) 0.8034(3) 0.2061(3) 0.0205(14) Uani 1 1 d . . . . .
C10 C 0.2099(6) 0.7801(3) 0.2616(3) 0.0208(14) Uani 1 1 d . . . . .
H10 H 0.1288 0.7951 0.2623 0.025 Uiso 1 1 calc R U . . .
C11 C 0.2367(6) 0.7361(3) 0.3159(3) 0.0223(14) Uani 1 1 d . . . . .
C12 C 0.3551(6) 0.7120(3) 0.3134(3) 0.0222(14) Uani 1 1 d . . . . .
C13 C 0.4483(6) 0.7386(3) 0.2609(3) 0.0226(14) Uani 1 1 d . . . . .
C14 C 0.4176(7) 0.7833(3) 0.2085(3) 0.0235(14) Uani 1 1 d . . . . .
H14 H 0.4813 0.8013 0.1726 0.028 Uiso 1 1 calc R U . . .
C15 C 0.5832(6) 0.7220(3) 0.2609(3) 0.0237(14) Uani 1 1 d . . . . .
H15A H 0.6125 0.7088 0.2269 0.028 Uiso 1 1 calc R U . . .
H15B H 0.5878 0.6870 0.3002 0.028 Uiso 1 1 calc R U . . .
C16 C 0.6687(6) 0.7773(3) 0.2529(3) 0.0202(13) Uani 1 1 d . . . . .
C17 C 0.7277(6) 0.8187(3) 0.1941(3) 0.0249(14) Uani 1 1 d . . . . .
H17 H 0.7184 0.8110 0.1592 0.030 Uiso 1 1 calc R U . . .
C18 C 0.8001(7) 0.8711(3) 0.1858(3) 0.0270(15) Uani 1 1 d . . . . .
H18 H 0.8416 0.8984 0.1457 0.032 Uiso 1 1 calc R U . . .
C19 C 0.8111(7) 0.8830(3) 0.2371(3) 0.0258(15) Uani 1 1 d . . . . .
H19 H 0.8610 0.9185 0.2316 0.031 Uiso 1 1 calc R U . . .
C20 C 0.7507(6) 0.8441(3) 0.2957(3) 0.0220(14) Uani 1 1 d . . . . .
C21 C 0.6859(6) 0.7889(3) 0.3033(3) 0.0209(13) Uani 1 1 d . . . . .
C22 C 0.7508(6) 0.8634(3) 0.3488(3) 0.0214(14) Uani 1 1 d . . . . .
H22A H 0.7638 0.8271 0.3855 0.026 Uiso 1 1 calc R U . . .
H22B H 0.8210 0.8949 0.3375 0.026 Uiso 1 1 calc R U . . .
C23 C 0.6288(6) 0.8897(3) 0.3645(3) 0.0213(14) Uani 1 1 d . . . . .
C24 C 0.6000(6) 0.9479(3) 0.3247(3) 0.0217(14) Uani 1 1 d . . . . .
H24 H 0.6595 0.9716 0.2885 0.026 Uiso 1 1 calc R U . . .
C25 C 0.4858(6) 0.9719(3) 0.3370(3) 0.0215(14) Uani 1 1 d . . . . .
C26 C 0.3989(6) 0.9355(3) 0.3892(3) 0.0207(13) Uani 1 1 d . . . . .
H26 H 0.3203 0.9511 0.3974 0.025 Uiso 1 1 calc R U . . .
C27 C 0.4220(7) 0.8772(3) 0.4299(3) 0.0217(14) Uani 1 1 d . . . . .
C28 C 0.5406(6) 0.8559(3) 0.4183(3) 0.0213(14) Uani 1 1 d . . . . .
C29 C 0.3181(6) 0.8375(3) 0.4816(3) 0.0220(14) Uani 1 1 d . . . . .
H29A H 0.2866 0.8596 0.5080 0.026 Uiso 1 1 calc R U . . .
H29B H 0.3503 0.7985 0.5074 0.026 Uiso 1 1 calc R U . . .
C30 C 0.2129(6) 0.8232(3) 0.4549(3) 0.0219(14) Uani 1 1 d . . . . .
C31 C 0.1116(7) 0.8595(3) 0.4464(3) 0.0254(15) Uani 1 1 d . . . . .
H31 H 0.1032 0.8904 0.4625 0.030 Uiso 1 1 calc R U . . .
C32 C 0.0220(7) 0.8517(3) 0.4149(3) 0.0261(15) Uani 1 1 d . . . . .
H32 H -0.0471 0.8767 0.4097 0.031 Uiso 1 1 calc R U . . .
C33 C 0.0359(7) 0.8067(3) 0.3913(3) 0.0276(15) Uani 1 1 d . . . . .
H33 H -0.0226 0.8028 0.3679 0.033 Uiso 1 1 calc R U . . .
C34 C 0.1315(6) 0.7674(3) 0.4004(3) 0.0226(14) Uani 1 1 d . . . . .
C35 C 0.2197(6) 0.7760(3) 0.4328(3) 0.0232(14) Uani 1 1 d . . . . .
C36 C 0.1417(6) 0.7173(3) 0.3754(3) 0.0220(14) Uani 1 1 d . . . . .
H36A H 0.1659 0.6790 0.4066 0.026 Uiso 1 1 calc R U . . .
H36B H 0.0588 0.7079 0.3684 0.026 Uiso 1 1 calc R U . . .
C37 C 0.3641(7) 0.6041(3) 0.3534(3) 0.0297(16) Uani 1 1 d . . . . .
H37A H 0.4410 0.6014 0.3258 0.036 Uiso 1 1 calc R U . . .
H37B H 0.2923 0.6051 0.3331 0.036 Uiso 1 1 calc R U . . .
C38 C 0.3453(7) 0.5479(3) 0.4145(3) 0.0319(17) Uani 1 1 d . . . . .
H38A H 0.3488 0.5101 0.4062 0.038 Uiso 1 1 calc R U . . .
H38B H 0.4155 0.5489 0.4352 0.038 Uiso 1 1 calc R U . . .
C39 C 0.2236(8) 0.5437(3) 0.4580(3) 0.0373(18) Uani 1 1 d . . . . .
H39A H 0.1534 0.5449 0.4373 0.056 Uiso 1 1 calc R U . . .
H39B H 0.2229 0.5787 0.4702 0.056 Uiso 1 1 calc R U . . .
H39C H 0.2154 0.5048 0.4947 0.056 Uiso 1 1 calc R U . . .
C40 C 0.7227(7) 0.7122(3) 0.3968(3) 0.0252(15) Uani 1 1 d . . . . .
H40A H 0.6854 0.6960 0.4413 0.030 Uiso 1 1 calc R U . . .
H40B H 0.7964 0.7406 0.3891 0.030 Uiso 1 1 calc R U . . .
C41 C 0.7655(7) 0.6587(3) 0.3806(3) 0.0274(15) Uani 1 1 d . . . . .
H41A H 0.7874 0.6737 0.3352 0.033 Uiso 1 1 calc R U . . .
H41B H 0.8424 0.6447 0.3969 0.033 Uiso 1 1 calc R U . . .
C42 C 0.6698(8) 0.6039(3) 0.4052(3) 0.0359(18) Uani 1 1 d . . . . .
H42A H 0.7011 0.5730 0.3896 0.054 Uiso 1 1 calc R U . . .
H42B H 0.5912 0.6177 0.3916 0.054 Uiso 1 1 calc R U . . .
H42C H 0.6549 0.5855 0.4504 0.054 Uiso 1 1 calc R U . . .
C43 C 0.6195(7) 0.8098(3) 0.5081(3) 0.0284(16) Uani 1 1 d . . . . .
H43A H 0.5585 0.8302 0.5284 0.034 Uiso 1 1 calc R U . . .
H43B H 0.6982 0.8369 0.4899 0.034 Uiso 1 1 calc R U . . .
C44 C 0.6442(8) 0.7482(3) 0.5550(3) 0.0330(17) Uani 1 1 d . . . . .
H44A H 0.7005 0.7266 0.5340 0.040 Uiso 1 1 calc R U . . .
H44B H 0.5644 0.7222 0.5748 0.040 Uiso 1 1 calc R U . . .
C45 C 0.7040(9) 0.7565(4) 0.6039(3) 0.0402(19) Uani 1 1 d . . . . .
H45A H 0.7842 0.7812 0.5844 0.060 Uiso 1 1 calc R U . . .
H45B H 0.7182 0.7158 0.6342 0.060 Uiso 1 1 calc R U . . .
H45C H 0.6482 0.7777 0.6247 0.060 Uiso 1 1 calc R U . . .
C46 C 0.2972(7) 0.6871(3) 0.4995(3) 0.0253(15) Uani 1 1 d . . . . .
H46A H 0.2260 0.6594 0.5023 0.030 Uiso 1 1 calc R U . . .
H46B H 0.2765 0.7014 0.5333 0.030 Uiso 1 1 calc R U . . .
C47 C 0.4138(8) 0.6531(3) 0.5049(3) 0.0334(17) Uani 1 1 d . . . . .
H47A H 0.4847 0.6816 0.5008 0.040 Uiso 1 1 calc R U . . .
H47B H 0.4333 0.6389 0.4710 0.040 Uiso 1 1 calc R U . . .
C48 C 0.3990(9) 0.5974(4) 0.5665(4) 0.045(2) Uani 1 1 d . . . . .
H48A H 0.4774 0.5769 0.5691 0.067 Uiso 1 1 calc R U . . .
H48B H 0.3313 0.5683 0.5699 0.067 Uiso 1 1 calc R U . . .
H48C H 0.3790 0.6113 0.6002 0.067 Uiso 1 1 calc R U . . .
C49 C 0.4518(6) 1.0325(3) 0.2937(3) 0.0201(14) Uani 1 1 d . . . . .
C50 C 0.5414(7) 1.0811(3) 0.2564(3) 0.0241(14) Uani 1 1 d . . . . .
H50 H 0.6272 1.0758 0.2586 0.029 Uiso 1 1 calc R U . . .
C51 C 0.5076(6) 1.1372(3) 0.2162(3) 0.0205(14) Uani 1 1 d . . . . .
H51 H 0.5696 1.1700 0.1913 0.025 Uiso 1 1 calc R U . . .
C52 C 0.3824(6) 1.1448(3) 0.2127(3) 0.0200(13) Uani 1 1 d . . . . .
C53 C 0.2919(7) 1.0971(3) 0.2494(3) 0.0234(14) Uani 1 1 d . . . . .
H53 H 0.2062 1.1023 0.2470 0.028 Uiso 1 1 calc R U . . .
C54 C 0.3272(6) 1.0418(3) 0.2896(3) 0.0214(14) Uani 1 1 d . . . . .
H54 H 0.2646 1.0095 0.3151 0.026 Uiso 1 1 calc R U . . .
C55 C 0.2230(6) 1.2407(3) 0.2085(3) 0.0232(14) Uani 1 1 d . . . . .
H55A H 0.1840 1.2043 0.2459 0.028 Uiso 1 1 calc R U . . .
H55B H 0.2639 1.2695 0.2216 0.028 Uiso 1 1 calc R U . . .
C56 C 0.1242(6) 1.2725(3) 0.1732(3) 0.0208(14) Uani 1 1 d . . . . .
H56A H 0.1618 1.3112 0.1381 0.025 Uiso 1 1 calc R U . . .
H56B H 0.0579 1.2834 0.2004 0.025 Uiso 1 1 calc R U . . .
C57 C 0.1351(6) 1.2153(3) -0.0359(3) 0.0200(13) Uani 1 1 d . . . . .
C58 C 0.2294(6) 1.2627(3) -0.0569(3) 0.0253(14) Uani 1 1 d . . . . .
H58 H 0.2858 1.2629 -0.0312 0.030 Uiso 1 1 calc R U . . .
C59 C 0.2416(7) 1.3099(3) -0.1156(3) 0.0305(16) Uani 1 1 d . . . . .
H59 H 0.3057 1.3424 -0.1298 0.037 Uiso 1 1 calc R U . . .
C60 C 0.1599(7) 1.3092(3) -0.1532(3) 0.0324(17) Uani 1 1 d . . . . .
H60 H 0.1665 1.3421 -0.1927 0.039 Uiso 1 1 calc R U . . .
C61 C 0.0687(7) 1.2609(3) -0.1334(3) 0.0294(16) Uani 1 1 d . . . . .
H61 H 0.0157 1.2597 -0.1603 0.035 Uiso 1 1 calc R U . . .
C62 C 0.0542(6) 1.2147(3) -0.0752(3) 0.0226(14) Uani 1 1 d . . . . .
H62 H -0.0102 1.1823 -0.0615 0.027 Uiso 1 1 calc R U . . .
C63 C -0.0480(6) 1.1322(3) 0.0693(3) 0.0169(13) Uani 1 1 d . . . . .
C64 C -0.1398(6) 1.1721(3) 0.0471(3) 0.0193(13) Uani 1 1 d . . . . .
H64 H -0.1158 1.2130 0.0168 0.023 Uiso 1 1 calc R U . . .
C65 C -0.2637(6) 1.1526(3) 0.0686(3) 0.0246(15) Uani 1 1 d . . . . .
H65 H -0.3252 1.1797 0.0525 0.030 Uiso 1 1 calc R U . . .
C66 C -0.3010(6) 1.0934(3) 0.1141(3) 0.0233(14) Uani 1 1 d . . . . .
H66 H -0.3874 1.0802 0.1292 0.028 Uiso 1 1 calc R U . . .
C67 C -0.2113(6) 1.0542(3) 0.1371(3) 0.0234(14) Uani 1 1 d . . . . .
H67 H -0.2365 1.0139 0.1683 0.028 Uiso 1 1 calc R U . . .
C68 C -0.0854(6) 1.0724(3) 0.1153(3) 0.0187(13) Uani 1 1 d . . . . .
H68 H -0.0244 1.0449 0.1312 0.022 Uiso 1 1 calc R U . . .
C69 C -0.0433(6) 1.2691(3) 0.0947(3) 0.0231(14) Uani 1 1 d . . . . .
C70 C 0.0173(7) 1.3108(3) 0.0356(3) 0.0288(16) Uani 1 1 d . . . . .
H70 H 0.1059 1.3135 0.0239 0.035 Uiso 1 1 calc R U . . .
C71 C -0.0539(8) 1.3478(3) -0.0054(4) 0.0371(19) Uani 1 1 d . . . . .
H71 H -0.0139 1.3755 -0.0456 0.044 Uiso 1 1 calc R U . . .
C72 C -0.1800(8) 1.3445(3) 0.0117(4) 0.041(2) Uani 1 1 d . . . . .
H72 H -0.2277 1.3701 -0.0167 0.049 Uiso 1 1 calc R U . . .
C73 C -0.2401(8) 1.3044(4) 0.0699(4) 0.041(2) Uani 1 1 d . . . . .
H73 H -0.3286 1.3029 0.0815 0.049 Uiso 1 1 calc R U . . .
C74 C -0.1712(7) 1.2664(3) 0.1112(4) 0.0288(16) Uani 1 1 d . . . . .
H74 H -0.2126 1.2384 0.1510 0.035 Uiso 1 1 calc R U . . .
C75 C -0.0406(6) 1.1621(3) 0.2128(3) 0.0209(13) Uani 1 1 d . . . . .
C76 C -0.1272(7) 1.1778(3) 0.2536(3) 0.0278(15) Uani 1 1 d . . . . .
H76 H -0.1412 1.2200 0.2443 0.033 Uiso 1 1 calc R U . . .
C77 C -0.1923(7) 1.1327(3) 0.3071(3) 0.0330(17) Uani 1 1 d . . . . .
H77 H -0.2518 1.1438 0.3343 0.040 Uiso 1 1 calc R U . . .
C78 C -0.1715(7) 1.0706(3) 0.3216(3) 0.0340(17) Uani 1 1 d . . . . .
H78 H -0.2162 1.0395 0.3588 0.041 Uiso 1 1 calc R U . . .
C79 C -0.0856(7) 1.0544(3) 0.2818(3) 0.0270(15) Uani 1 1 d . . . . .
H79 H -0.0717 1.0120 0.2918 0.032 Uiso 1 1 calc R U . . .
C80 C -0.0198(7) 1.0992(3) 0.2276(3) 0.0242(14) Uani 1 1 d . . . . .
H80 H 0.0390 1.0877 0.2004 0.029 Uiso 1 1 calc R U . . .
O5 O 0.1535(5) 1.0066(2) 0.1907(2) 0.0363(12) Uani 1 1 d . . . . .
N1 N 0.2550(5) 0.9769(2) 0.2016(3) 0.0256(13) Uani 1 1 d . . . . .
C81 C 0.3611(7) 0.9943(3) 0.1584(3) 0.0264(15) Uani 1 1 d . . . . .
H81 H 0.3630 1.0286 0.1203 0.032 Uiso 1 1 calc R U . . .
C82 C 0.4672(7) 0.9626(3) 0.1691(3) 0.0268(15) Uani 1 1 d . . . . .
H82 H 0.5409 0.9746 0.1379 0.032 Uiso 1 1 calc R U . . .
C83 C 0.4663(7) 0.9134(3) 0.2250(3) 0.0286(16) Uani 1 1 d . . . . .
H83 H 0.5392 0.8919 0.2331 0.034 Uiso 1 1 calc R U . . .
C84 C 0.3565(7) 0.8965(3) 0.2689(3) 0.0305(17) Uani 1 1 d . . . . .
H84 H 0.3539 0.8630 0.3077 0.037 Uiso 1 1 calc R U . . .
C85 C 0.2512(7) 0.9276(3) 0.2567(3) 0.0284(16) Uani 1 1 d . . . . .
H85 H 0.1757 0.9149 0.2866 0.034 Uiso 1 1 calc R U . . .
F1 F 0.4981(8) 0.4194(7) 0.0314(6) 0.061(3) Uani 0.80(2) 1 d . U P A 1
F2 F 0.3540(10) 0.3572(4) 0.0316(6) 0.066(3) Uani 0.80(2) 1 d . U P A 1
F3 F 0.3801(12) 0.4515(5) -0.0331(4) 0.066(3) Uani 0.80(2) 1 d . U P A 1
F4 F -0.0811(4) 0.44809(19) 0.04965(19) 0.0359(10) Uani 1 1 d . . . . .
F5 F -0.0985(5) 0.5080(2) 0.0971(3) 0.0543(14) Uani 1 1 d . . . . .
F6 F -0.1293(4) 0.4098(3) 0.1478(2) 0.0568(14) Uani 1 1 d . . . . .
F7 F 0.4418(5) 0.67046(18) 0.05676(19) 0.0443(12) Uani 1 1 d . . . . .
F8 F 0.3121(4) 0.73501(18) 0.0681(2) 0.0433(11) Uani 1 1 d . . . . .
F9 F 0.4656(4) 0.71729(19) 0.1143(2) 0.0400(10) Uani 1 1 d . . . . .
F10 F -0.0795(4) 0.59277(17) 0.28653(18) 0.0295(9) Uani 1 1 d . . . . .
F11 F 0.0146(4) 0.68120(16) 0.26560(17) 0.0279(9) Uani 1 1 d . . . . .
F12 F 0.0509(4) 0.59958(18) 0.34071(17) 0.0316(9) Uani 1 1 d . . . . .
F13 F -0.1225(5) 0.2897(2) 0.3031(2) 0.0481(12) Uani 1 1 d . . . . .
F14 F 0.0161(5) 0.2286(2) 0.3322(2) 0.0479(12) Uani 1 1 d . . . . .
F15 F -0.1299(6) 0.2365(3) 0.3997(2) 0.074(2) Uani 1 1 d . . . . .
F16 F 0.0420(5) 0.4187(2) 0.4691(2) 0.0508(12) Uani 1 1 d . . . . .
F17 F 0.0880(5) 0.32474(19) 0.50974(18) 0.0423(11) Uani 1 1 d . . . . .
F18 F 0.2349(4) 0.39753(18) 0.45998(18) 0.0356(10) Uani 1 1 d . . . . .
F19 F 0.7616(5) 0.5424(2) 0.2017(2) 0.0550(13) Uani 1 1 d . . . . .
F20 F 0.6662(5) 0.5273(2) 0.2922(2) 0.0543(13) Uani 1 1 d . . . . .
F21 F 0.8103(5) 0.4703(2) 0.2799(3) 0.0582(14) Uani 1 1 d . . . . .
F22 F 0.4966(5) 0.26219(19) 0.2529(2) 0.0498(13) Uani 1 1 d . . . . .
F23 F 0.6932(5) 0.2926(2) 0.2250(2) 0.0475(12) Uani 1 1 d . . . . .
F24 F 0.6042(4) 0.25739(17) 0.3197(2) 0.0403(10) Uani 1 1 d . . . . .
C86 C 0.2358(6) 0.4487(3) 0.1646(3) 0.0201(14) Uani 1 1 d . . . . .
C87 C 0.3218(6) 0.4367(3) 0.1208(3) 0.0228(14) Uani 1 1 d . . . . .
H87 H 0.4064 0.4324 0.1256 0.027 Uiso 1 1 calc R U . . .
C88 C 0.2873(6) 0.4310(3) 0.0701(3) 0.0207(14) Uani 1 1 d . . . . .
C89 C 0.1656(7) 0.4374(3) 0.0617(3) 0.0245(15) Uani 1 1 d . . . . .
H89 H 0.1419 0.4334 0.0273 0.029 Uiso 1 1 calc R U . . .
C90 C 0.0777(6) 0.4497(3) 0.1044(3) 0.0219(14) Uani 1 1 d . . . . .
C91 C 0.1138(6) 0.4562(3) 0.1541(3) 0.0213(14) Uani 1 1 d . . . . .
H91 H 0.0533 0.4661 0.1819 0.026 Uiso 1 1 calc R U . . .
C92 C 0.3801(7) 0.4151(3) 0.0256(3) 0.0283(16) Uani 1 1 d . . . . .
C93 C -0.0577(7) 0.4539(3) 0.0992(3) 0.0287(16) Uani 1 1 d . . . . .
C94 C 0.2471(6) 0.5291(3) 0.2145(3) 0.0193(13) Uani 1 1 d . . . . .
C95 C 0.3190(6) 0.5775(3) 0.1640(3) 0.0219(14) Uani 1 1 d . . . . .
H95 H 0.3817 0.5679 0.1368 0.026 Uiso 1 1 calc R U . . .
C96 C 0.3014(6) 0.6392(3) 0.1525(3) 0.0216(14) Uani 1 1 d . . . . .
C97 C 0.2094(6) 0.6553(3) 0.1906(3) 0.0201(13) Uani 1 1 d . . . . .
H97 H 0.1983 0.6975 0.1832 0.024 Uiso 1 1 calc R U . . .
C98 C 0.1343(6) 0.6080(3) 0.2396(3) 0.0204(13) Uani 1 1 d . . . . .
C99 C 0.1523(6) 0.5458(3) 0.2511(3) 0.0205(13) Uani 1 1 d . . . . .
H99 H 0.0988 0.5143 0.2847 0.025 Uiso 1 1 calc R U . . .
C100 C 0.3808(7) 0.6899(3) 0.0980(3) 0.0278(15) Uani 1 1 d . . . . .
C101 C 0.0312(7) 0.6205(3) 0.2826(3) 0.0235(14) Uani 1 1 d . . . . .
C102 C 0.1778(6) 0.4088(3) 0.2890(3) 0.0187(13) Uani 1 1 d . . . . .
C103 C 0.0946(6) 0.3615(3) 0.2927(3) 0.0213(14) Uani 1 1 d . . . . .
H103 H 0.0865 0.3575 0.2558 0.026 Uiso 1 1 calc R U . . .
C104 C 0.0235(6) 0.3201(3) 0.3485(3) 0.0219(14) Uani 1 1 d . . . . .
C105 C 0.0301(6) 0.3244(3) 0.4034(3) 0.0235(14) Uani 1 1 d . . . . .
H105 H -0.0195 0.2966 0.4413 0.028 Uiso 1 1 calc R U . . .
C106 C 0.1123(6) 0.3709(3) 0.4011(3) 0.0208(14) Uani 1 1 d . . . . .
C107 C 0.1849(6) 0.4107(3) 0.3458(3) 0.0228(14) Uani 1 1 d . . . . .
H107 H 0.2423 0.4407 0.3462 0.027 Uiso 1 1 calc R U . . .
C108 C -0.0558(7) 0.2696(3) 0.3476(3) 0.0316(17) Uani 1 1 d . . . . .
C109 C 0.1199(7) 0.3780(3) 0.4593(3) 0.0282(16) Uani 1 1 d . . . . .
C110 C 0.4104(6) 0.4385(3) 0.2352(3) 0.0208(14) Uani 1 1 d . . . . .
C111 C 0.5026(6) 0.4756(3) 0.2410(3) 0.0219(14) Uani 1 1 d . . . . .
H111 H 0.4857 0.5166 0.2365 0.026 Uiso 1 1 calc R U . . .
C112 C 0.6179(6) 0.4549(3) 0.2533(3) 0.0240(14) Uani 1 1 d . . . . .
C113 C 0.6473(7) 0.3956(3) 0.2606(3) 0.0253(14) Uani 1 1 d . . . . .
H113 H 0.7265 0.3815 0.2690 0.030 Uiso 1 1 calc R U . . .
C114 C 0.5567(7) 0.3574(3) 0.2554(3) 0.0245(15) Uani 1 1 d . . . . .
C115 C 0.4432(6) 0.3782(3) 0.2433(3) 0.0218(14) Uani 1 1 d . . . . .
H115 H 0.3837 0.3509 0.2401 0.026 Uiso 1 1 calc R U . . .
C116 C 0.7131(7) 0.4984(3) 0.2572(3) 0.0325(17) Uani 1 1 d . . . . .
C117 C 0.5877(7) 0.2926(3) 0.2631(3) 0.0307(16) Uani 1 1 d . . . . .
B1 B 0.2695(8) 0.4570(3) 0.2254(3) 0.0222(16) Uani 1 1 d . . . . .
Cl2 Cl 0.4955(10) 0.0794(4) 0.4167(4) 0.272(5) Uani 1 1 d . . . . .
C118 C 0.4502(10) 0.0184(7) 0.4896(6) 0.092(5) Uani 1 1 d . . . . .
H11A H 0.4159 0.0358 0.5199 0.110 Uiso 1 1 calc R U . . .
H11B H 0.3825 -0.0085 0.4880 0.110 Uiso 1 1 calc R U . . .
F1A F 0.476(4) 0.387(2) 0.0491(19) 0.056(7) Uani 0.20(2) 1 d . U P A 2
F2A F 0.332(4) 0.380(2) 0.0027(19) 0.054(6) Uani 0.20(2) 1 d . U P A 2
F3A F 0.429(5) 0.460(2) -0.021(2) 0.068(8) Uani 0.20(2) 1 d . U P A 2

loop_
_atom_site_aniso_label
_atom_site_aniso_U_11
_atom_site_aniso_U_22
_atom_site_aniso_U_33
_atom_site_aniso_U_23
_atom_site_aniso_U_13
_atom_site_aniso_U_12
Pt1 0.01330(15) 0.01191(13) 0.02883(15) -0.01066(10) -0.00790(10) 0.00190(9)
Cl1 0.0095(8) 0.0227(7) 0.0365(8) -0.0159(6) -0.0059(6) 0.0047(6)
S1 0.0271(9) 0.0174(7) 0.0266(8) -0.0129(6) -0.0082(7) 0.0061(6)
S2 0.0183(8) 0.0121(6) 0.0300(8) -0.0101(6) -0.0120(6) 0.0003(6)
P1 0.0128(8) 0.0127(7) 0.0227(8) -0.0097(6) -0.0059(6) 0.0013(6)
P2 0.0190(9) 0.0136(7) 0.0286(8) -0.0141(6) -0.0094(7) 0.0056(6)
O1 0.030(3) 0.014(2) 0.032(2) -0.0117(18) -0.011(2) 0.0029(19)
O2 0.024(3) 0.017(2) 0.027(2) -0.0097(18) -0.0061(19) 0.0011(18)
O3 0.026(3) 0.014(2) 0.029(2) -0.0088(18) -0.0118(19) 0.0033(18)
O4 0.029(3) 0.016(2) 0.025(2) -0.0073(18) -0.0061(19) 0.0033(19)
C1 0.020(4) 0.015(3) 0.031(3) -0.014(3) -0.007(3) 0.005(3)
C2 0.022(4) 0.016(3) 0.033(3) -0.014(3) -0.011(3) 0.007(3)
C3 0.022(4) 0.015(3) 0.029(3) -0.013(3) -0.008(3) 0.001(3)
C4 0.017(4) 0.017(3) 0.035(4) -0.016(3) -0.007(3) 0.001(3)
C5 0.021(4) 0.020(3) 0.032(4) -0.014(3) -0.004(3) -0.003(3)
C6 0.028(4) 0.014(3) 0.032(4) -0.015(3) -0.008(3) -0.001(3)
C7 0.026(4) 0.023(3) 0.033(4) -0.017(3) -0.006(3) 0.007(3)
C8 0.029(4) 0.023(3) 0.027(3) -0.015(3) -0.001(3) 0.007(3)
C9 0.023(4) 0.013(3) 0.030(3) -0.013(3) -0.006(3) -0.003(3)
C10 0.020(4) 0.016(3) 0.034(4) -0.016(3) -0.009(3) 0.002(3)
C11 0.028(4) 0.015(3) 0.032(3) -0.014(3) -0.012(3) -0.002(3)
C12 0.032(4) 0.015(3) 0.028(3) -0.014(3) -0.012(3) 0.003(3)
C13 0.027(4) 0.016(3) 0.032(4) -0.015(3) -0.010(3) 0.000(3)
C14 0.028(4) 0.017(3) 0.032(4) -0.017(3) -0.006(3) -0.002(3)
C15 0.024(4) 0.022(3) 0.031(3) -0.015(3) -0.008(3) 0.002(3)
C16 0.014(3) 0.020(3) 0.030(3) -0.012(3) -0.008(3) 0.005(3)
C17 0.023(4) 0.025(3) 0.033(4) -0.015(3) -0.010(3) 0.006(3)
C18 0.025(4) 0.027(3) 0.026(3) -0.007(3) -0.006(3) 0.002(3)
C19 0.025(4) 0.018(3) 0.034(4) -0.009(3) -0.007(3) 0.001(3)
C20 0.022(4) 0.015(3) 0.032(4) -0.010(3) -0.012(3) 0.004(3)
C21 0.015(3) 0.021(3) 0.029(3) -0.012(3) -0.006(3) 0.007(3)
C22 0.020(4) 0.015(3) 0.032(3) -0.012(3) -0.009(3) 0.004(3)
C23 0.022(4) 0.018(3) 0.033(3) -0.016(3) -0.011(3) 0.003(3)
C24 0.022(4) 0.018(3) 0.028(3) -0.010(3) -0.009(3) -0.002(3)
C25 0.026(4) 0.017(3) 0.029(3) -0.014(3) -0.013(3) 0.003(3)
C26 0.020(4) 0.019(3) 0.028(3) -0.013(3) -0.009(3) 0.006(3)
C27 0.034(4) 0.013(3) 0.024(3) -0.011(2) -0.012(3) -0.001(3)
C28 0.031(4) 0.013(3) 0.025(3) -0.011(3) -0.010(3) 0.004(3)
C29 0.028(4) 0.013(3) 0.028(3) -0.009(3) -0.009(3) 0.003(3)
C30 0.026(4) 0.015(3) 0.022(3) -0.006(2) -0.003(3) -0.001(3)
C31 0.027(4) 0.019(3) 0.032(4) -0.012(3) -0.003(3) 0.000(3)
C32 0.020(4) 0.022(3) 0.039(4) -0.013(3) -0.011(3) 0.005(3)
C33 0.034(4) 0.019(3) 0.030(4) -0.009(3) -0.007(3) -0.001(3)
C34 0.030(4) 0.013(3) 0.023(3) -0.007(2) -0.002(3) 0.001(3)
C35 0.027(4) 0.016(3) 0.023(3) -0.005(2) -0.002(3) 0.000(3)
C36 0.022(4) 0.016(3) 0.032(3) -0.012(3) -0.007(3) 0.000(3)
C37 0.038(5) 0.015(3) 0.043(4) -0.016(3) -0.016(3) 0.005(3)
C38 0.035(5) 0.016(3) 0.046(4) -0.011(3) -0.015(3) 0.001(3)
C39 0.049(5) 0.019(3) 0.039(4) -0.005(3) -0.013(4) -0.002(3)
C40 0.029(4) 0.019(3) 0.031(4) -0.011(3) -0.011(3) 0.005(3)
C41 0.028(4) 0.024(3) 0.033(4) -0.013(3) -0.008(3) 0.005(3)
C42 0.054(5) 0.021(3) 0.041(4) -0.017(3) -0.017(4) 0.008(3)
C43 0.040(5) 0.020(3) 0.029(4) -0.011(3) -0.012(3) 0.004(3)
C44 0.043(5) 0.024(3) 0.035(4) -0.012(3) -0.016(3) 0.008(3)
C45 0.059(6) 0.036(4) 0.032(4) -0.015(3) -0.021(4) 0.016(4)
C46 0.033(4) 0.016(3) 0.025(3) -0.005(3) -0.007(3) 0.003(3)
C47 0.048(5) 0.023(3) 0.030(4) -0.010(3) -0.012(3) 0.007(3)
C48 0.054(6) 0.030(4) 0.047(5) -0.008(4) -0.018(4) 0.015(4)
C49 0.024(4) 0.015(3) 0.027(3) -0.012(3) -0.010(3) -0.001(3)
C50 0.022(4) 0.021(3) 0.033(4) -0.012(3) -0.012(3) 0.002(3)
C51 0.021(4) 0.015(3) 0.028(3) -0.012(3) -0.005(3) -0.001(3)
C52 0.022(4) 0.011(3) 0.032(3) -0.012(3) -0.009(3) 0.005(2)
C53 0.026(4) 0.017(3) 0.036(4) -0.016(3) -0.015(3) 0.006(3)
C54 0.018(4) 0.016(3) 0.033(3) -0.011(3) -0.008(3) 0.002(3)
C55 0.023(4) 0.018(3) 0.034(4) -0.012(3) -0.012(3) 0.002(3)
C56 0.018(4) 0.016(3) 0.038(4) -0.019(3) -0.011(3) 0.004(3)
C57 0.014(3) 0.019(3) 0.028(3) -0.011(3) -0.003(3) 0.000(3)
C58 0.013(4) 0.025(3) 0.037(4) -0.012(3) -0.005(3) 0.001(3)
C59 0.019(4) 0.025(3) 0.040(4) -0.006(3) -0.005(3) 0.002(3)
C60 0.033(4) 0.027(4) 0.032(4) -0.006(3) -0.008(3) 0.009(3)
C61 0.027(4) 0.032(4) 0.036(4) -0.019(3) -0.013(3) 0.014(3)
C62 0.019(4) 0.023(3) 0.031(3) -0.015(3) -0.006(3) 0.005(3)
C63 0.017(3) 0.017(3) 0.026(3) -0.017(3) -0.007(3) 0.001(2)
C64 0.012(3) 0.019(3) 0.032(3) -0.014(3) -0.008(3) 0.003(2)
C65 0.016(4) 0.024(3) 0.041(4) -0.018(3) -0.011(3) 0.010(3)
C66 0.019(4) 0.026(3) 0.031(3) -0.019(3) 0.000(3) -0.004(3)
C67 0.030(4) 0.019(3) 0.024(3) -0.012(3) -0.004(3) -0.001(3)
C68 0.015(4) 0.021(3) 0.025(3) -0.013(3) -0.007(3) 0.005(3)
C69 0.023(4) 0.018(3) 0.041(4) -0.021(3) -0.015(3) 0.009(3)
C70 0.037(4) 0.019(3) 0.040(4) -0.019(3) -0.016(3) 0.007(3)
C71 0.055(6) 0.022(3) 0.048(4) -0.020(3) -0.031(4) 0.014(3)
C72 0.049(6) 0.028(4) 0.070(6) -0.030(4) -0.045(5) 0.028(4)
C73 0.041(5) 0.040(4) 0.068(6) -0.042(4) -0.030(4) 0.025(4)
C74 0.022(4) 0.029(3) 0.054(4) -0.031(3) -0.018(3) 0.013(3)
C75 0.014(3) 0.018(3) 0.034(4) -0.013(3) -0.008(3) -0.001(3)
C76 0.028(4) 0.025(3) 0.041(4) -0.023(3) -0.008(3) 0.003(3)
C77 0.029(4) 0.041(4) 0.038(4) -0.027(3) -0.003(3) -0.001(3)
C78 0.031(4) 0.034(4) 0.035(4) -0.012(3) -0.007(3) -0.010(3)
C79 0.028(4) 0.021(3) 0.034(4) -0.012(3) -0.010(3) -0.003(3)
C80 0.027(4) 0.022(3) 0.036(4) -0.020(3) -0.016(3) 0.009(3)
O5 0.030(3) 0.035(3) 0.058(3) -0.030(3) -0.016(2) 0.014(2)
N1 0.026(3) 0.021(3) 0.040(3) -0.021(2) -0.012(3) 0.004(2)
C81 0.028(4) 0.022(3) 0.032(4) -0.013(3) -0.007(3) 0.000(3)
C82 0.021(4) 0.028(3) 0.038(4) -0.019(3) -0.008(3) -0.004(3)
C83 0.029(4) 0.021(3) 0.050(4) -0.023(3) -0.021(3) 0.006(3)
C84 0.045(5) 0.017(3) 0.037(4) -0.014(3) -0.021(4) 0.002(3)
C85 0.039(5) 0.020(3) 0.032(4) -0.017(3) -0.005(3) -0.003(3)
F1 0.029(4) 0.111(8) 0.075(6) -0.074(6) -0.003(4) 0.008(5)
F2 0.079(6) 0.039(4) 0.078(7) -0.040(5) 0.029(5) 0.000(4)
F3 0.080(7) 0.084(6) 0.028(4) -0.019(3) -0.002(4) 0.029(5)
F4 0.031(2) 0.045(2) 0.044(2) -0.025(2) -0.0196(19) 0.0050(19)
F5 0.043(3) 0.057(3) 0.100(4) -0.058(3) -0.039(3) 0.029(2)
F6 0.028(3) 0.077(4) 0.044(3) -0.003(2) -0.006(2) -0.013(2)
F7 0.063(3) 0.022(2) 0.040(2) -0.0172(18) 0.017(2) -0.005(2)
F8 0.039(3) 0.025(2) 0.049(3) 0.0008(19) -0.006(2) 0.0056(19)
F9 0.032(3) 0.039(2) 0.050(3) -0.020(2) -0.003(2) -0.0157(19)
F10 0.024(2) 0.0280(19) 0.044(2) -0.0230(18) -0.0049(17) 0.0004(17)
F11 0.036(2) 0.0173(17) 0.035(2) -0.0154(16) -0.0051(17) 0.0053(16)
F12 0.036(2) 0.035(2) 0.029(2) -0.0160(17) -0.0113(17) 0.0127(18)
F13 0.046(3) 0.037(2) 0.076(3) -0.028(2) -0.036(3) 0.004(2)
F14 0.051(3) 0.033(2) 0.078(3) -0.037(2) -0.022(2) 0.004(2)
F15 0.092(4) 0.080(4) 0.049(3) -0.043(3) 0.027(3) -0.066(3)
F16 0.062(3) 0.060(3) 0.056(3) -0.046(3) -0.021(2) 0.023(3)
F17 0.064(3) 0.034(2) 0.026(2) -0.0081(18) -0.009(2) -0.020(2)
F18 0.041(3) 0.035(2) 0.033(2) -0.0149(18) -0.0108(18) -0.0121(19)
F19 0.059(3) 0.038(3) 0.059(3) -0.012(2) -0.008(2) -0.026(2)
F20 0.055(3) 0.047(3) 0.085(4) -0.051(3) -0.015(3) -0.001(2)
F21 0.039(3) 0.037(2) 0.109(4) -0.029(3) -0.043(3) 0.003(2)
F22 0.050(3) 0.029(2) 0.098(4) -0.043(2) -0.043(3) 0.017(2)
F23 0.047(3) 0.036(2) 0.065(3) -0.030(2) -0.002(2) 0.018(2)
F24 0.050(3) 0.0181(19) 0.055(3) -0.0129(19) -0.021(2) 0.0089(19)
C86 0.026(4) 0.008(3) 0.027(3) -0.007(2) -0.006(3) 0.000(2)
C87 0.021(4) 0.017(3) 0.030(3) -0.010(3) -0.005(3) 0.000(3)
C88 0.020(4) 0.016(3) 0.028(3) -0.011(3) -0.004(3) 0.002(3)
C89 0.036(4) 0.012(3) 0.026(3) -0.007(2) -0.008(3) 0.000(3)
C90 0.026(4) 0.013(3) 0.025(3) -0.008(2) -0.004(3) 0.000(3)
C91 0.027(4) 0.012(3) 0.025(3) -0.008(2) -0.005(3) 0.002(3)
C92 0.019(4) 0.035(4) 0.036(4) -0.022(3) -0.001(3) 0.000(3)
C93 0.031(4) 0.028(4) 0.031(4) -0.016(3) -0.008(3) 0.001(3)
C94 0.021(4) 0.015(3) 0.025(3) -0.010(2) -0.009(3) 0.004(3)
C95 0.024(4) 0.018(3) 0.030(3) -0.015(3) -0.007(3) 0.006(3)
C96 0.023(4) 0.016(3) 0.029(3) -0.011(3) -0.008(3) 0.003(3)
C97 0.018(4) 0.016(3) 0.032(3) -0.014(3) -0.008(3) 0.004(3)
C98 0.020(4) 0.019(3) 0.030(3) -0.016(3) -0.012(3) 0.004(3)
C99 0.022(4) 0.016(3) 0.023(3) -0.007(2) -0.007(3) 0.002(3)
C100 0.032(4) 0.018(3) 0.038(4) -0.014(3) -0.009(3) 0.003(3)
C101 0.029(4) 0.017(3) 0.030(3) -0.012(3) -0.012(3) 0.009(3)
C102 0.016(3) 0.012(3) 0.033(3) -0.013(3) -0.007(3) 0.006(2)
C103 0.028(4) 0.018(3) 0.024(3) -0.014(3) -0.006(3) 0.002(3)
C104 0.026(4) 0.015(3) 0.028(3) -0.012(3) -0.007(3) 0.000(3)
C105 0.028(4) 0.017(3) 0.025(3) -0.008(3) -0.003(3) 0.000(3)
C106 0.025(4) 0.016(3) 0.028(3) -0.013(3) -0.010(3) 0.003(3)
C107 0.029(4) 0.012(3) 0.031(3) -0.011(3) -0.009(3) 0.003(3)
C108 0.042(5) 0.025(3) 0.030(4) -0.014(3) -0.006(3) -0.003(3)
C109 0.032(4) 0.021(3) 0.032(4) -0.011(3) -0.005(3) 0.000(3)
C110 0.026(4) 0.017(3) 0.022(3) -0.011(2) -0.004(3) 0.002(3)
C111 0.025(4) 0.013(3) 0.031(3) -0.012(3) -0.006(3) 0.001(3)
C112 0.019(4) 0.020(3) 0.035(4) -0.013(3) -0.008(3) -0.003(3)
C113 0.021(4) 0.025(3) 0.034(4) -0.015(3) -0.008(3) 0.002(3)
C114 0.029(4) 0.017(3) 0.032(4) -0.013(3) -0.009(3) 0.004(3)
C115 0.025(4) 0.017(3) 0.028(3) -0.014(3) -0.004(3) -0.001(3)
C116 0.031(4) 0.024(3) 0.046(4) -0.014(3) -0.015(3) 0.001(3)
C117 0.032(4) 0.025(3) 0.050(4) -0.026(3) -0.015(3) 0.008(3)
B1 0.028(4) 0.013(3) 0.030(4) -0.012(3) -0.008(3) 0.002(3)
Cl2 0.385(13) 0.226(8) 0.223(7) -0.169(7) 0.087(8) -0.094(8)
C118 0.052(7) 0.136(13) 0.120(10) -0.102(10) 0.026(7) -0.034(7)
F1A 0.043(12) 0.080(14) 0.062(12) -0.050(11) -0.003(10) 0.028(12)
F2A 0.065(12) 0.062(13) 0.054(12) -0.052(9) 0.005(11) -0.009(11)
F3A 0.067(15) 0.080(13) 0.052(13) -0.032(11) 0.013(12) 0.011(13)

loop_
_atom_type_symbol
_atom_type_description
_atom_type_scat_dispersion_real
_atom_type_scat_dispersion_imag
_atom_type_scat_source
C C 0.0181 0.0091 'International Tables Vol C Tables 4.2.6.8 and 6.1.1.4'
H H 0.0000 0.0000 'International Tables Vol C Tables 4.2.6.8 and 6.1.1.4'
B B 0.0090 0.0039 'International Tables Vol C Tables 4.2.6.8 and 6.1.1.4'
Cl Cl 0.3639 0.7018 'International Tables Vol C Tables 4.2.6.8 and 6.1.1.4'
F F 0.0727 0.0534 'International Tables Vol C Tables 4.2.6.8 and 6.1.1.4'
N N 0.0311 0.0180 'International Tables Vol C Tables 4.2.6.8 and 6.1.1.4'
O O 0.0492 0.0322 'International Tables Vol C Tables 4.2.6.8 and 6.1.1.4'
P P 0.2955 0.4335 'International Tables Vol C Tables 4.2.6.8 and 6.1.1.4'
Pt Pt -4.5932 6.9264 'International Tables Vol C Tables 4.2.6.8 and 6.1.1.4'
S S 0.3331 0.5567 'International Tables Vol C Tables 4.2.6.8 and 6.1.1.4'

loop_
_geom_angle_atom_site_label_1
_geom_angle_atom_site_label_2
_geom_angle_atom_site_label_3
_geom_angle
_geom_angle_site_symmetry_1
Cl1 Pt1 S2 85.08(5) .
P1 Pt1 Cl1 90.93(5) .
P1 Pt1 S2 176.01(6) .
P2 Pt1 Cl1 171.55(5) .
P2 Pt1 S2 87.43(5) .
P2 Pt1 P1 96.53(6) .
C3 S1 C2 104.0(3) .
C52 S2 Pt1 104.6(2) .
C52 S2 C55 102.4(3) .
C55 S2 Pt1 103.7(2) .
C1 P1 Pt1 110.5(2) .
C57 P1 Pt1 111.5(2) .
C57 P1 C1 105.4(3) .
C57 P1 C63 106.7(3) .
C63 P1 Pt1 117.65(19) .
C63 P1 C1 104.1(3) .
C56 P2 Pt1 104.5(2) .
C69 P2 Pt1 117.7(2) .
C69 P2 C56 103.7(3) .
C75 P2 Pt1 115.1(2) .
C75 P2 C56 104.3(3) .
C75 P2 C69 109.7(3) .
C12 O1 C37 111.0(5) .
C21 O2 C40 112.9(5) .
C28 O3 C43 111.1(4) .
C35 O4 C46 112.3(5) .
P1 C1 H1A 108.7 .
P1 C1 H1B 108.7 .
H1A C1 H1B 107.6 .
C2 C1 P1 114.3(4) .
C2 C1 H1A 108.7 .
C2 C1 H1B 108.7 .
S1 C2 H2A 108.9 .
S1 C2 H2B 108.9 .
C1 C2 S1 113.4(4) .
C1 C2 H2A 108.9 .
C1 C2 H2B 108.9 .
H2A C2 H2B 107.7 .
C4 C3 S1 123.7(5) .
C4 C3 C8 119.0(6) .
C8 C3 S1 117.2(5) .
C3 C4 H4 120.2 .
C3 C4 C5 119.6(6) .
C5 C4 H4 120.2 .
C4 C5 H5 118.9 .
C4 C5 C6 122.1(6) .
C6 C5 H5 118.9 .
C5 C6 C9 121.8(6) .
C7 C6 C5 116.4(6) .
C7 C6 C9 121.8(6) .
C6 C7 H7 119.0 .
C8 C7 C6 122.1(6) .
C8 C7 H7 119.0 .
C3 C8 H8 119.7 .
C7 C8 C3 120.5(6) .
C7 C8 H8 119.7 .
C10 C9 C6 123.1(6) .
C10 C9 C14 116.3(6) .
C14 C9 C6 120.4(6) .
C9 C10 H10 118.5 .
C11 C10 C9 122.9(6) .
C11 C10 H10 118.5 .
C10 C11 C12 117.9(6) .
C10 C11 C36 119.9(6) .
C12 C11 C36 122.1(6) .
O1 C12 C11 118.2(6) .
O1 C12 C13 121.3(6) .
C13 C12 C11 120.5(6) .
C12 C13 C15 121.6(6) .
C14 C13 C12 118.6(6) .
C14 C13 C15 119.7(6) .
C9 C14 H14 118.6 .
C13 C14 C9 122.9(6) .
C13 C14 H14 118.6 .
C13 C15 H15A 109.4 .
C13 C15 H15B 109.4 .
C13 C15 C16 111.2(5) .
H15A C15 H15B 108.0 .
C16 C15 H15A 109.4 .
C16 C15 H15B 109.4 .
C17 C16 C15 120.2(6) .
C21 C16 C15 121.3(6) .
C21 C16 C17 118.4(6) .
C16 C17 H17 119.5 .
C18 C17 C16 120.9(6) .
C18 C17 H17 119.5 .
C17 C18 H18 120.3 .
C17 C18 C19 119.3(6) .
C19 C18 H18 120.3 .
C18 C19 H19 119.4 .
C20 C19 C18 121.2(6) .
C20 C19 H19 119.4 .
C19 C20 C21 118.2(6) .
C19 C20 C22 119.2(6) .
C21 C20 C22 122.5(6) .
O2 C21 C16 118.5(6) .
O2 C21 C20 119.9(6) .
C16 C21 C20 121.4(6) .
C20 C22 H22A 109.3 .
C20 C22 H22B 109.3 .
H22A C22 H22B 108.0 .
C23 C22 C20 111.5(5) .
C23 C22 H22A 109.3 .
C23 C22 H22B 109.3 .
C24 C23 C22 120.6(6) .
C24 C23 C28 118.4(6) .
C28 C23 C22 121.0(6) .
C23 C24 H24 119.2 .
C25 C24 C23 121.5(6) .
C25 C24 H24 119.2 .
C24 C25 C49 122.0(6) .
C26 C25 C24 118.0(6) .
C26 C25 C49 119.8(6) .
C25 C26 H26 118.6 .
C25 C26 C27 122.9(6) .
C27 C26 H26 118.6 .
C26 C27 C28 117.7(6) .
C26 C27 C29 119.7(6) .
C28 C27 C29 122.5(5) .
O3 C28 C23 119.4(6) .
O3 C28 C27 119.3(6) .
C23 C28 C27 121.3(6) .
C27 C29 H29A 109.8 .
C27 C29 H29B 109.8 .
C27 C29 C30 109.5(5) .
H29A C29 H29B 108.2 .
C30 C29 H29A 109.8 .
C30 C29 H29B 109.8 .
C31 C30 C29 121.1(5) .
C31 C30 C35 117.7(6) .
C35 C30 C29 121.0(6) .
C30 C31 H31 119.2 .
C30 C31 C32 121.7(6) .
C32 C31 H31 119.2 .
C31 C32 H32 120.7 .
C33 C32 C31 118.6(6) .
C33 C32 H32 120.7 .
C32 C33 H33 118.7 .
C34 C33 C32 122.5(7) .
C34 C33 H33 118.7 .
C33 C34 C35 117.5(6) .
C33 C34 C36 121.2(6) .
C35 C34 C36 121.4(6) .
O4 C35 C30 118.9(6) .
O4 C35 C34 119.2(5) .
C34 C35 C30 121.9(6) .
C11 C36 C34 112.5(5) .
C11 C36 H36A 109.1 .
C11 C36 H36B 109.1 .
C34 C36 H36A 109.1 .
C34 C36 H36B 109.1 .
H36A C36 H36B 107.8 .
O1 C37 H37A 109.7 .
O1 C37 H37B 109.7 .
O1 C37 C38 109.6(5) .
H37A C37 H37B 108.2 .
C38 C37 H37A 109.7 .
C38 C37 H37B 109.7 .
C37 C38 H38A 108.7 .
C37 C38 H38B 108.7 .
H38A C38 H38B 107.6 .
C39 C38 C37 114.4(6) .
C39 C38 H38A 108.7 .
C39 C38 H38B 108.7 .
C38 C39 H39A 109.5 .
C38 C39 H39B 109.5 .
C38 C39 H39C 109.5 .
H39A C39 H39B 109.5 .
H39A C39 H39C 109.5 .
H39B C39 H39C 109.5 .
O2 C40 H40A 109.0 .
O2 C40 H40B 109.0 .
O2 C40 C41 113.0(5) .
H40A C40 H40B 107.8 .
C41 C40 H40A 109.0 .
C41 C40 H40B 109.0 .
C40 C41 H41A 108.7 .
C40 C41 H41B 108.7 .
H41A C41 H41B 107.6 .
C42 C41 C40 114.3(6) .
C42 C41 H41A 108.7 .
C42 C41 H41B 108.7 .
C41 C42 H42A 109.5 .
C41 C42 H42B 109.5 .
C41 C42 H42C 109.5 .
H42A C42 H42B 109.5 .
H42A C42 H42C 109.5 .
H42B C42 H42C 109.5 .
O3 C43 H43A 109.8 .
O3 C43 H43B 109.8 .
O3 C43 C44 109.4(5) .
H43A C43 H43B 108.2 .
C44 C43 H43A 109.8 .
C44 C43 H43B 109.8 .
C43 C44 H44A 109.5 .
C43 C44 H44B 109.5 .
C43 C44 C45 110.9(6) .
H44A C44 H44B 108.1 .
C45 C44 H44A 109.5 .
C45 C44 H44B 109.5 .
C44 C45 H45A 109.5 .
C44 C45 H45B 109.5 .
C44 C45 H45C 109.5 .
H45A C45 H45B 109.5 .
H45A C45 H45C 109.5 .
H45B C45 H45C 109.5 .
O4 C46 H46A 110.1 .
O4 C46 H46B 110.1 .
O4 C46 C47 108.0(5) .
H46A C46 H46B 108.4 .
C47 C46 H46A 110.1 .
C47 C46 H46B 110.1 .
C46 C47 H47A 109.3 .
C46 C47 H47B 109.3 .
C46 C47 C48 111.5(6) .
H47A C47 H47B 108.0 .
C48 C47 H47A 109.3 .
C48 C47 H47B 109.3 .
C47 C48 H48A 109.5 .
C47 C48 H48B 109.5 .
C47 C48 H48C 109.5 .
H48A C48 H48B 109.5 .
H48A C48 H48C 109.5 .
H48B C48 H48C 109.5 .
C50 C49 C25 122.2(6) .
C54 C49 C25 119.9(6) .
C54 C49 C50 117.9(6) .
C49 C50 H50 119.4 .
C51 C50 C49 121.2(6) .
C51 C50 H50 119.4 .
C50 C51 H51 120.3 .
C52 C51 C50 119.4(6) .
C52 C51 H51 120.3 .
C51 C52 S2 119.0(5) .
C53 C52 S2 120.7(5) .
C53 C52 C51 120.3(6) .
C52 C53 H53 120.2 .
C54 C53 C52 119.5(6) .
C54 C53 H53 120.2 .
C49 C54 H54 119.2 .
C53 C54 C49 121.6(6) .
C53 C54 H54 119.2 .
S2 C55 H55A 109.8 .
S2 C55 H55B 109.8 .
H55A C55 H55B 108.3 .
C56 C55 S2 109.4(4) .
C56 C55 H55A 109.8 .
C56 C55 H55B 109.8 .
P2 C56 H56A 109.8 .
P2 C56 H56B 109.8 .
C55 C56 P2 109.5(4) .
C55 C56 H56A 109.8 .
C55 C56 H56B 109.8 .
H56A C56 H56B 108.2 .
C58 C57 P1 119.4(5) .
C58 C57 C62 119.3(6) .
C62 C57 P1 121.4(5) .
C57 C58 H58 119.9 .
C57 C58 C59 120.2(6) .
C59 C58 H58 119.9 .
C58 C59 H59 120.1 .
C60 C59 C58 119.8(7) .
C60 C59 H59 120.1 .
C59 C60 H60 119.9 .
C59 C60 C61 120.3(6) .
C61 C60 H60 119.9 .
C60 C61 H61 119.8 .
C62 C61 C60 120.5(7) .
C62 C61 H61 119.8 .
C57 C62 H62 120.0 .
C61 C62 C57 119.9(6) .
C61 C62 H62 120.0 .
C64 C63 P1 122.0(5) .
C64 C63 C68 119.1(6) .
C68 C63 P1 118.9(5) .
C63 C64 H64 119.9 .
C65 C64 C63 120.2(6) .
C65 C64 H64 119.9 .
C64 C65 H65 119.6 .
C64 C65 C66 120.8(6) .
C66 C65 H65 119.6 .
C65 C66 H66 120.3 .
C67 C66 C65 119.3(6) .
C67 C66 H66 120.3 .
C66 C67 H67 119.5 .
C66 C67 C68 121.0(6) .
C68 C67 H67 119.5 .
C63 C68 H68 120.2 .
C67 C68 C63 119.5(6) .
C67 C68 H68 120.2 .
C70 C69 P2 116.5(5) .
C74 C69 P2 123.8(6) .
C74 C69 C70 119.6(6) .
C69 C70 H70 120.4 .
C71 C70 C69 119.2(7) .
C71 C70 H70 120.4 .
C70 C71 H71 119.8 .
C72 C71 C70 120.4(8) .
C72 C71 H71 119.8 .
C71 C72 H72 119.6 .
C71 C72 C73 120.8(7) .
C73 C72 H72 119.6 .
C72 C73 H73 120.1 .
C72 C73 C74 119.9(8) .
C74 C73 H73 120.1 .
C69 C74 C73 120.1(8) .
C69 C74 H74 120.0 .
C73 C74 H74 120.0 .
C76 C75 P2 121.9(5) .
C76 C75 C80 119.1(6) .
C80 C75 P2 118.8(5) .
C75 C76 H76 119.7 .
C77 C76 C75 120.6(6) .
C77 C76 H76 119.7 .
C76 C77 H77 119.9 .
C76 C77 C78 120.2(7) .
C78 C77 H77 119.9 .
C77 C78 H78 120.0 .
C79 C78 C77 120.0(7) .
C79 C78 H78 120.0 .
C78 C79 H79 119.7 .
C80 C79 C78 120.6(6) .
C80 C79 H79 119.7 .
C75 C80 H80 120.2 .
C79 C80 C75 119.6(6) .
C79 C80 H80 120.2 .
O5 N1 C81 120.3(6) .
O5 N1 C85 119.5(6) .
C81 N1 C85 120.2(6) .
N1 C81 H81 119.7 .
N1 C81 C82 120.6(6) .
C82 C81 H81 119.7 .
C81 C82 H82 119.9 .
C81 C82 C83 120.1(7) .
C83 C82 H82 119.9 .
C82 C83 H83 120.8 .
C84 C83 C82 118.3(7) .
C84 C83 H83 120.8 .
C83 C84 H84 119.7 .
C85 C84 C83 120.5(6) .
C85 C84 H84 119.7 .
N1 C85 C84 120.2(7) .
N1 C85 H85 119.9 .
C84 C85 H85 119.9 .
C87 C86 B1 125.0(6) .
C91 C86 C87 116.2(6) .
C91 C86 B1 118.8(6) .
C86 C87 H87 119.0 .
C88 C87 C86 122.1(6) .
C88 C87 H87 119.0 .
C87 C88 C92 120.8(6) .
C89 C88 C87 120.4(6) .
C89 C88 C92 118.8(6) .
C88 C89 H89 120.5 .
C88 C89 C90 119.0(6) .
C90 C89 H89 120.5 .
C89 C90 C93 121.2(6) .
C91 C90 C89 120.0(6) .
C91 C90 C93 118.7(6) .
C86 C91 H91 118.8 .
C90 C91 C86 122.4(6) .
C90 C91 H91 118.8 .
F1 C92 F2 107.5(8) .
F1 C92 F3 104.6(8) .
F1 C92 C88 114.5(6) .
F2 C92 C88 110.7(6) .
F3 C92 F2 105.8(8) .
F3 C92 C88 113.2(7) .
F1A C92 C88 113.6(17) .
F2A C92 C88 114.2(16) .
F2A C92 F1A 107(2) .
F3A C92 C88 114(2) .
F3A C92 F1A 105(3) .
F3A C92 F2A 103(2) .
F4 C93 F5 106.7(6) .
F4 C93 F6 106.9(6) .
F4 C93 C90 113.6(6) .
F5 C93 C90 111.8(6) .
F6 C93 F5 106.9(6) .
F6 C93 C90 110.7(6) .
C95 C94 B1 120.1(6) .
C99 C94 C95 116.6(5) .
C99 C94 B1 123.1(6) .
C94 C95 H95 119.1 .
C96 C95 C94 121.9(6) .
C96 C95 H95 119.1 .
C95 C96 C97 121.0(6) .
C95 C96 C100 120.4(6) .
C97 C96 C100 118.7(5) .
C96 C97 H97 121.0 .
C98 C97 C96 117.9(5) .
C98 C97 H97 121.0 .
C97 C98 C99 120.9(6) .
C97 C98 C101 122.1(5) .
C99 C98 C101 117.0(6) .
C94 C99 C98 121.6(6) .
C94 C99 H99 119.2 .
C98 C99 H99 119.2 .
F7 C100 F8 106.6(6) .
F7 C100 C96 113.3(5) .
F8 C100 C96 111.6(6) .
F9 C100 F7 107.1(6) .
F9 C100 F8 105.6(5) .
F9 C100 C96 112.2(6) .
F10 C101 F11 106.6(5) .
F10 C101 F12 105.7(5) .
F10 C101 C98 112.1(5) .
F11 C101 C98 113.0(5) .
F12 C101 F11 106.1(5) .
F12 C101 C98 112.9(5) .
C103 C102 C107 114.8(6) .
C103 C102 B1 125.2(5) .
C107 C102 B1 119.8(5) .
C102 C103 H103 118.7 .
C104 C103 C102 122.5(6) .
C104 C103 H103 118.7 .
C103 C104 C108 118.0(6) .
C105 C104 C103 121.3(6) .
C105 C104 C108 120.7(6) .
C104 C105 H105 121.2 .
C104 C105 C106 117.5(6) .
C106 C105 H105 121.2 .
C105 C106 C109 119.2(6) .
C107 C106 C105 120.8(6) .
C107 C106 C109 120.0(6) .
C102 C107 H107 118.5 .
C106 C107 C102 123.0(6) .
C106 C107 H107 118.5 .
F13 C108 F14 102.3(5) .
F13 C108 C104 112.6(6) .
F14 C108 C104 111.0(6) .
F15 C108 F13 109.1(7) .
F15 C108 F14 105.6(6) .
F15 C108 C104 115.2(6) .
F16 C109 F17 105.3(6) .
F16 C109 C106 112.3(6) .
F17 C109 C106 112.7(5) .
F18 C109 F16 106.5(5) .
F18 C109 F17 106.5(6) .
F18 C109 C106 112.9(6) .
C111 C110 C115 114.9(6) .
C111 C110 B1 126.0(5) .
C115 C110 B1 118.9(6) .
C110 C111 H111 118.8 .
C112 C111 C110 122.4(6) .
C112 C111 H111 118.8 .
C111 C112 C116 119.0(6) .
C113 C112 C111 121.2(6) .
C113 C112 C116 119.8(6) .
C112 C113 H113 121.2 .
C112 C113 C114 117.6(6) .
C114 C113 H113 121.2 .
C113 C114 C117 118.2(6) .
C115 C114 C113 120.7(6) .
C115 C114 C117 121.0(6) .
C110 C115 H115 118.5 .
C114 C115 C110 123.1(6) .
C114 C115 H115 118.5 .
F19 C116 C112 111.7(6) .
F20 C116 F19 106.5(6) .
F20 C116 F21 106.2(6) .
F20 C116 C112 112.9(6) .
F21 C116 F19 105.7(6) .
F21 C116 C112 113.2(6) .
F22 C117 C114 112.4(6) .
F23 C117 F22 107.6(6) .
F23 C117 C114 112.0(6) .
F24 C117 F22 105.4(6) .
F24 C117 F23 106.1(6) .
F24 C117 C114 112.8(6) .
C94 B1 C86 105.9(5) .
C94 B1 C102 111.0(5) .
C102 B1 C86 110.3(5) .
C110 B1 C86 112.0(5) .
C110 B1 C94 113.2(5) .
C110 B1 C102 104.5(5) .
Cl2 C118 H11A 108.8 .
Cl2 C118 H11B 108.8 .
C118 C118 Cl2 113.6(12) 2_656
C118 C118 H11A 108.8 2_656
C118 C118 H11B 108.8 2_656
H11A C118 H11B 107.7 .

loop_
_geom_bond_atom_site_label_1
_geom_bond_atom_site_label_2
_geom_bond_distance
_geom_bond_site_symmetry_2
Pt1 Cl1 2.3514(15) .
Pt1 S2 2.3652(14) .
Pt1 P1 2.2852(15) .
Pt1 P2 2.2350(16) .
S1 C2 1.815(6) .
S1 C3 1.769(6) .
S2 C52 1.783(6) .
S2 C55 1.849(7) .
P1 C1 1.832(6) .
P1 C57 1.813(6) .
P1 C63 1.818(6) .
P2 C56 1.846(6) .
P2 C69 1.815(7) .
P2 C75 1.814(6) .
O1 C12 1.386(7) .
O1 C37 1.463(7) .
O2 C21 1.384(8) .
O2 C40 1.455(8) .
O3 C28 1.383(7) .
O3 C43 1.438(8) .
O4 C35 1.380(8) .
O4 C46 1.445(7) .
C1 H1A 0.9900 .
C1 H1B 0.9900 .
C1 C2 1.520(9) .
C2 H2A 0.9900 .
C2 H2B 0.9900 .
C3 C4 1.389(9) .
C3 C8 1.393(9) .
C4 H4 0.9500 .
C4 C5 1.394(9) .
C5 H5 0.9500 .
C5 C6 1.404(10) .
C6 C7 1.395(9) .
C6 C9 1.486(9) .
C7 H7 0.9500 .
C7 C8 1.377(9) .
C8 H8 0.9500 .
C9 C10 1.396(9) .
C9 C14 1.399(10) .
C10 H10 0.9500 .
C10 C11 1.391(9) .
C11 C12 1.408(10) .
C11 C36 1.513(9) .
C12 C13 1.392(10) .
C13 C14 1.382(9) .
C13 C15 1.518(10) .
C14 H14 0.9500 .
C15 H15A 0.9900 .
C15 H15B 0.9900 .
C15 C16 1.533(9) .
C16 C17 1.397(9) .
C16 C21 1.389(9) .
C17 H17 0.9500 .
C17 C18 1.393(9) .
C18 H18 0.9500 .
C18 C19 1.398(10) .
C19 H19 0.9500 .
C19 C20 1.380(9) .
C20 C21 1.414(9) .
C20 C22 1.520(9) .
C22 H22A 0.9900 .
C22 H22B 0.9900 .
C22 C23 1.514(9) .
C23 C24 1.402(9) .
C23 C28 1.405(9) .
C24 H24 0.9500 .
C24 C25 1.398(9) .
C25 C26 1.389(9) .
C25 C49 1.490(8) .
C26 H26 0.9500 .
C26 C27 1.392(9) .
C27 C28 1.406(10) .
C27 C29 1.509(9) .
C29 H29A 0.9900 .
C29 H29B 0.9900 .
C29 C30 1.511(9) .
C30 C31 1.390(10) .
C30 C35 1.409(9) .
C31 H31 0.9500 .
C31 C32 1.393(10) .
C32 H32 0.9500 .
C32 C33 1.388(9) .
C33 H33 0.9500 .
C33 C34 1.382(10) .
C34 C35 1.405(10) .
C34 C36 1.522(8) .
C36 H36A 0.9900 .
C36 H36B 0.9900 .
C37 H37A 0.9900 .
C37 H37B 0.9900 .
C37 C38 1.520(9) .
C38 H38A 0.9900 .
C38 H38B 0.9900 .
C38 C39 1.511(11) .
C39 H39A 0.9800 .
C39 H39B 0.9800 .
C39 H39C 0.9800 .
C40 H40A 0.9900 .
C40 H40B 0.9900 .
C40 C41 1.512(9) .
C41 H41A 0.9900 .
C41 H41B 0.9900 .
C41 C42 1.511(10) .
C42 H42A 0.9800 .
C42 H42B 0.9800 .
C42 H42C 0.9800 .
C43 H43A 0.9900 .
C43 H43B 0.9900 .
C43 C44 1.505(9) .
C44 H44A 0.9900 .
C44 H44B 0.9900 .
C44 C45 1.522(10) .
C45 H45A 0.9800 .
C45 H45B 0.9800 .
C45 H45C 0.9800 .
C46 H46A 0.9900 .
C46 H46B 0.9900 .
C46 C47 1.498(10) .
C47 H47A 0.9900 .
C47 H47B 0.9900 .
C47 C48 1.524(10) .
C48 H48A 0.9800 .
C48 H48B 0.9800 .
C48 H48C 0.9800 .
C49 C50 1.395(9) .
C49 C54 1.389(9) .
C50 H50 0.9500 .
C50 C51 1.391(9) .
C51 H51 0.9500 .
C51 C52 1.387(9) .
C52 C53 1.386(9) .
C53 H53 0.9500 .
C53 C54 1.384(9) .
C54 H54 0.9500 .
C55 H55A 0.9900 .
C55 H55B 0.9900 .
C55 C56 1.504(9) .
C56 H56A 0.9900 .
C56 H56B 0.9900 .
C57 C58 1.390(9) .
C57 C62 1.409(9) .
C58 H58 0.9500 .
C58 C59 1.393(9) .
C59 H59 0.9500 .
C59 C60 1.383(11) .
C60 H60 0.9500 .
C60 C61 1.385(10) .
C61 H61 0.9500 .
C61 C62 1.374(9) .
C62 H62 0.9500 .
C63 C64 1.401(9) .
C63 C68 1.407(8) .
C64 H64 0.9500 .
C64 C65 1.364(9) .
C65 H65 0.9500 .
C65 C66 1.395(9) .
C66 H66 0.9500 .
C66 C67 1.379(10) .
C67 H67 0.9500 .
C67 C68 1.380(9) .
C68 H68 0.9500 .
C69 C70 1.408(10) .
C69 C74 1.372(10) .
C70 H70 0.9500 .
C70 C71 1.387(10) .
C71 H71 0.9500 .
C71 C72 1.354(12) .
C72 H72 0.9500 .
C72 C73 1.381(12) .
C73 H73 0.9500 .
C73 C74 1.384(10) .
C74 H74 0.9500 .
C75 C76 1.396(9) .
C75 C80 1.411(9) .
C76 H76 0.9500 .
C76 C77 1.371(10) .
C77 H77 0.9500 .
C77 C78 1.393(10) .
C78 H78 0.9500 .
C78 C79 1.381(10) .
C79 H79 0.9500 .
C79 C80 1.381(10) .
C80 H80 0.9500 .
O5 N1 1.317(7) .
N1 C81 1.347(9) .
N1 C85 1.368(9) .
C81 H81 0.9500 .
C81 C82 1.381(10) .
C82 H82 0.9500 .
C82 C83 1.385(10) .
C83 H83 0.9500 .
C83 C84 1.384(11) .
C84 H84 0.9500 .
C84 C85 1.373(10) .
C85 H85 0.9500 .
F1 C92 1.326(11) .
F2 C92 1.340(10) .
F3 C92 1.333(11) .
F4 C93 1.325(8) .
F5 C93 1.335(8) .
F6 C93 1.330(8) .
F7 C100 1.328(8) .
F8 C100 1.340(8) .
F9 C100 1.327(8) .
F10 C101 1.342(8) .
F11 C101 1.347(7) .
F12 C101 1.345(7) .
F13 C108 1.334(9) .
F14 C108 1.364(9) .
F15 C108 1.303(8) .
F16 C109 1.343(8) .
F17 C109 1.347(8) .
F18 C109 1.341(8) .
F19 C116 1.339(9) .
F20 C116 1.319(9) .
F21 C116 1.333(9) .
F22 C117 1.338(8) .
F23 C117 1.334(9) .
F24 C117 1.331(8) .
C86 C87 1.398(9) .
C86 C91 1.394(10) .
C86 B1 1.658(9) .
C87 H87 0.9500 .
C87 C88 1.396(9) .
C88 C89 1.376(10) .
C88 C92 1.497(9) .
C89 H89 0.9500 .
C89 C90 1.394(9) .
C90 C91 1.389(9) .
C90 C93 1.502(10) .
C91 H91 0.9500 .
C92 F1A 1.33(4) .
C92 F2A 1.31(3) .
C92 F3A 1.23(5) .
C94 C95 1.397(9) .
C94 C99 1.395(9) .
C94 B1 1.641(8) .
C95 H95 0.9500 .
C95 C96 1.390(8) .
C96 C97 1.391(9) .
C96 C100 1.500(9) .
C97 H97 0.9500 .
C97 C98 1.386(9) .
C98 C99 1.401(8) .
C98 C101 1.498(9) .
C99 H99 0.9500 .
C102 C103 1.404(9) .
C102 C107 1.404(9) .
C102 B1 1.645(10) .
C103 H103 0.9500 .
C103 C104 1.395(9) .
C104 C105 1.380(9) .
C104 C108 1.485(9) .
C105 H105 0.9500 .
C105 C106 1.398(9) .
C106 C107 1.384(9) .
C106 C109 1.493(9) .
C107 H107 0.9500 .
C110 C111 1.396(9) .
C110 C115 1.412(8) .
C110 B1 1.627(10) .
C111 H111 0.9500 .
C111 C112 1.385(10) .
C112 C113 1.383(9) .
C112 C116 1.502(9) .
C113 H113 0.9500 .
C113 C114 1.395(9) .
C114 C115 1.367(10) .
C114 C117 1.510(9) .
C115 H115 0.9500 .
Cl2 C118 1.756(16) .
C118 C118 1.42(3) 2_656
C118 H11A 0.9900 .
C118 H11B 0.9900 .

loop_
_geom_torsion_atom_site_label_1
_geom_torsion_atom_site_label_2
_geom_torsion_atom_site_label_3
_geom_torsion_atom_site_label_4
_geom_torsion
Pt1 S2 C52 C51 126.5(5)
Pt1 S2 C52 C53 -51.8(5)
Pt1 S2 C55 C56 -36.2(4)
Pt1 P1 C1 C2 179.1(4)
Pt1 P1 C57 C58 17.3(6)
Pt1 P1 C57 C62 -162.5(4)
Pt1 P1 C63 C64 99.8(5)
Pt1 P1 C63 C68 -79.1(5)
Pt1 P2 C56 C55 -48.3(5)
Pt1 P2 C69 C70 -36.5(5)
Pt1 P2 C69 C74 142.2(5)
Pt1 P2 C75 C76 163.9(5)
Pt1 P2 C75 C80 -10.8(6)
S1 C3 C4 C5 -178.2(5)
S1 C3 C8 C7 -180.0(5)
S2 C52 C53 C54 178.3(5)
S2 C55 C56 P2 55.6(5)
P1 C1 C2 S1 166.0(3)
P1 C57 C58 C59 -178.1(5)
P1 C57 C62 C61 179.3(5)
P1 C63 C64 C65 179.4(5)
P1 C63 C68 C67 179.6(4)
P2 C69 C70 C71 177.9(5)
P2 C69 C74 C73 -178.7(5)
P2 C75 C76 C77 -175.3(5)
P2 C75 C80 C79 175.0(5)
O1 C12 C13 C14 169.8(5)
O1 C12 C13 C15 -13.5(9)
O1 C37 C38 C39 65.3(8)
O2 C40 C41 C42 -73.7(7)
O3 C43 C44 C45 176.3(6)
O4 C46 C47 C48 179.1(6)
C1 P1 C57 C58 -102.6(5)
C1 P1 C57 C62 77.6(6)
C1 P1 C63 C64 -137.6(5)
C1 P1 C63 C68 43.5(5)
C2 S1 C3 C4 29.3(6)
C2 S1 C3 C8 -153.0(5)
C3 S1 C2 C1 60.0(5)
C3 C4 C5 C6 -1.1(9)
C4 C3 C8 C7 -2.1(9)
C4 C5 C6 C7 -3.7(9)
C4 C5 C6 C9 175.0(6)
C5 C6 C7 C8 5.7(9)
C5 C6 C9 C10 12.1(9)
C5 C6 C9 C14 -162.5(6)
C6 C7 C8 C3 -2.9(10)
C6 C9 C10 C11 -179.3(5)
C6 C9 C14 C13 -179.0(5)
C7 C6 C9 C10 -169.3(6)
C7 C6 C9 C14 16.1(9)
C8 C3 C4 C5 4.1(9)
C9 C6 C7 C8 -173.0(6)
C9 C10 C11 C12 -3.2(9)
C9 C10 C11 C36 174.5(5)
C10 C9 C14 C13 6.1(8)
C10 C11 C12 O1 -168.5(5)
C10 C11 C12 C13 9.8(8)
C10 C11 C36 C34 -72.6(7)
C11 C12 C13 C14 -8.4(9)
C11 C12 C13 C15 168.2(5)
C12 O1 C37 C38 -162.5(6)
C12 C11 C36 C34 104.9(7)
C12 C13 C14 C9 0.3(9)
C12 C13 C15 C16 -112.7(6)
C13 C15 C16 C17 -90.7(7)
C13 C15 C16 C21 86.8(7)
C14 C9 C10 C11 -4.5(8)
C14 C13 C15 C16 63.9(7)
C15 C13 C14 C9 -176.5(5)
C15 C16 C17 C18 176.3(6)
C15 C16 C21 O2 4.9(9)
C15 C16 C21 C20 -171.3(6)
C16 C17 C18 C19 -1.6(10)
C17 C16 C21 O2 -177.6(5)
C17 C16 C21 C20 6.2(9)
C17 C18 C19 C20 -0.5(10)
C18 C19 C20 C21 5.3(10)
C18 C19 C20 C22 -171.7(6)
C19 C20 C21 O2 175.6(6)
C19 C20 C21 C16 -8.3(9)
C19 C20 C22 C23 99.9(7)
C20 C22 C23 C24 -71.3(7)
C20 C22 C23 C28 107.0(7)
C21 O2 C40 C41 -80.9(7)
C21 C16 C17 C18 -1.2(10)
C21 C20 C22 C23 -77.0(7)
C22 C20 C21 O2 -7.5(9)
C22 C20 C21 C16 168.7(6)
C22 C23 C24 C25 177.3(5)
C22 C23 C28 O3 6.5(9)
C22 C23 C28 C27 -173.4(5)
C23 C24 C25 C26 -2.0(9)
C23 C24 C25 C49 -177.3(6)
C24 C23 C28 O3 -175.1(5)
C24 C23 C28 C27 5.0(9)
C24 C25 C26 C27 1.4(9)
C24 C25 C49 C50 -31.2(9)
C24 C25 C49 C54 149.0(6)
C25 C26 C27 C28 2.4(9)
C25 C26 C27 C29 -173.2(6)
C25 C49 C50 C51 179.8(6)
C25 C49 C54 C53 -179.1(6)
C26 C25 C49 C50 153.6(6)
C26 C25 C49 C54 -26.2(9)
C26 C27 C28 O3 174.5(5)
C26 C27 C28 C23 -5.6(9)
C26 C27 C29 C30 61.9(7)
C27 C29 C30 C31 -94.2(7)
C27 C29 C30 C35 80.1(7)
C28 O3 C43 C44 176.8(6)
C28 C23 C24 C25 -1.1(9)
C28 C27 C29 C30 -113.5(6)
C29 C27 C28 O3 -10.1(8)
C29 C27 C28 C23 169.8(6)
C29 C30 C31 C32 171.8(6)
C29 C30 C35 O4 5.4(9)
C29 C30 C35 C34 -171.3(6)
C30 C31 C32 C33 -0.4(10)
C31 C30 C35 O4 179.8(5)
C31 C30 C35 C34 3.2(9)
C31 C32 C33 C34 3.2(10)
C32 C33 C34 C35 -2.7(10)
C32 C33 C34 C36 178.2(6)
C33 C34 C35 O4 -177.2(6)
C33 C34 C35 C30 -0.6(9)
C33 C34 C36 C11 99.5(7)
C35 O4 C46 C47 -176.2(5)
C35 C30 C31 C32 -2.6(9)
C35 C34 C36 C11 -79.5(7)
C36 C11 C12 O1 13.9(8)
C36 C11 C12 C13 -167.8(6)
C36 C34 C35 O4 1.9(9)
C36 C34 C35 C30 178.5(6)
C37 O1 C12 C11 100.2(6)
C37 O1 C12 C13 -78.1(7)
C40 O2 C21 C16 110.0(6)
C40 O2 C21 C20 -73.8(7)
C43 O3 C28 C23 94.1(7)
C43 O3 C28 C27 -86.0(7)
C46 O4 C35 C30 86.6(7)
C46 O4 C35 C34 -96.6(6)
C49 C25 C26 C27 176.7(6)
C49 C50 C51 C52 -0.4(9)
C50 C49 C54 C53 1.0(9)
C50 C51 C52 S2 -177.7(5)
C50 C51 C52 C53 0.6(9)
C51 C52 C53 C54 0.1(9)
C52 S2 C55 C56 -144.8(4)
C52 C53 C54 C49 -0.9(9)
C54 C49 C50 C51 -0.4(9)
C55 S2 C52 C51 -125.6(5)
C55 S2 C52 C53 56.2(6)
C56 P2 C69 C70 78.4(5)
C56 P2 C69 C74 -102.9(6)
C56 P2 C75 C76 49.9(6)
C56 P2 C75 C80 -124.7(5)
C57 P1 C1 C2 -60.3(5)
C57 P1 C63 C64 -26.3(6)
C57 P1 C63 C68 154.7(5)
C57 C58 C59 C60 -0.5(10)
C58 C57 C62 C61 -0.5(9)
C58 C59 C60 C61 -2.0(11)
C59 C60 C61 C62 3.2(11)
C60 C61 C62 C57 -1.9(10)
C62 C57 C58 C59 1.7(10)
C63 P1 C1 C2 51.9(5)
C63 P1 C57 C58 147.1(5)
C63 P1 C57 C62 -32.8(6)
C63 C64 C65 C66 1.6(9)
C64 C63 C68 C67 0.6(9)
C64 C65 C66 C67 -0.5(9)
C65 C66 C67 C68 -0.6(9)
C66 C67 C68 C63 0.5(9)
C68 C63 C64 C65 -1.7(9)
C69 P2 C56 C55 -172.2(5)
C69 P2 C75 C76 -60.6(6)
C69 P2 C75 C80 124.7(5)
C69 C70 C71 C72 0.9(10)
C70 C69 C74 C73 0.0(9)
C70 C71 C72 C73 -0.1(11)
C71 C72 C73 C74 -0.8(11)
C72 C73 C74 C69 0.9(10)
C74 C69 C70 C71 -0.9(9)
C75 P2 C56 C55 73.0(5)
C75 P2 C69 C70 -170.7(5)
C75 P2 C69 C74 8.0(6)
C75 C76 C77 C78 0.8(11)
C76 C75 C80 C79 0.3(10)
C76 C77 C78 C79 -0.5(11)
C77 C78 C79 C80 0.1(11)
C78 C79 C80 C75 0.0(10)
C80 C75 C76 C77 -0.7(10)
O5 N1 C81 C82 -178.7(6)
O5 N1 C85 C84 -179.6(5)
N1 C81 C82 C83 -1.5(9)
C81 N1 C85 C84 1.6(9)
C81 C82 C83 C84 1.2(9)
C82 C83 C84 C85 0.4(9)
C83 C84 C85 N1 -1.8(9)
C85 N1 C81 C82 0.0(9)
C86 C87 C88 C89 0.3(9)
C86 C87 C88 C92 -177.0(6)
C87 C86 C91 C90 2.6(8)
C87 C86 B1 C94 114.5(6)
C87 C86 B1 C102 -125.3(6)
C87 C86 B1 C110 -9.3(8)
C87 C88 C89 C90 0.0(9)
C87 C88 C92 F1 -12.7(12)
C87 C88 C92 F2 108.9(10)
C87 C88 C92 F3 -132.5(9)
C87 C88 C92 F1A 23(3)
C87 C88 C92 F2A 145(3)
C87 C88 C92 F3A -97(3)
C88 C89 C90 C91 0.9(9)
C88 C89 C90 C93 -176.9(6)
C89 C88 C92 F1 169.9(9)
C89 C88 C92 F2 -68.4(11)
C89 C88 C92 F3 50.1(11)
C89 C88 C92 F1A -155(3)
C89 C88 C92 F2A -32(3)
C89 C88 C92 F3A 85(3)
C89 C90 C91 C86 -2.3(9)
C89 C90 C93 F4 -3.2(9)
C89 C90 C93 F5 -123.9(6)
C89 C90 C93 F6 117.1(7)
C91 C86 C87 C88 -1.6(8)
C91 C86 B1 C94 -63.1(7)
C91 C86 B1 C102 57.1(7)
C91 C86 B1 C110 173.0(5)
C91 C90 C93 F4 178.9(5)
C91 C90 C93 F5 58.2(8)
C91 C90 C93 F6 -60.8(8)
C92 C88 C89 C90 177.4(6)
C93 C90 C91 C86 175.6(6)
C94 C95 C96 C97 -1.1(10)
C94 C95 C96 C100 179.8(6)
C95 C94 C99 C98 -3.0(9)
C95 C94 B1 C86 -62.4(8)
C95 C94 B1 C102 177.8(6)
C95 C94 B1 C110 60.7(8)
C95 C96 C97 C98 -1.2(10)
C95 C96 C100 F7 15.5(9)
C95 C96 C100 F8 135.8(6)
C95 C96 C100 F9 -105.9(7)
C96 C97 C98 C99 1.3(9)
C96 C97 C98 C101 -179.0(6)
C97 C96 C100 F7 -163.6(6)
C97 C96 C100 F8 -43.3(8)
C97 C96 C100 F9 74.9(8)
C97 C98 C99 C94 0.9(10)
C97 C98 C101 F10 125.1(6)
C97 C98 C101 F11 4.7(9)
C97 C98 C101 F12 -115.7(6)
C99 C94 C95 C96 3.1(9)
C99 C94 B1 C86 113.1(7)
C99 C94 B1 C102 -6.7(9)
C99 C94 B1 C110 -123.8(7)
C99 C98 C101 F10 -55.1(7)
C99 C98 C101 F11 -175.5(5)
C99 C98 C101 F12 64.1(7)
C100 C96 C97 C98 178.0(6)
C101 C98 C99 C94 -178.9(6)
C102 C103 C104 C105 1.0(10)
C102 C103 C104 C108 -176.4(6)
C103 C102 C107 C106 -2.5(9)
C103 C102 B1 C86 8.1(9)
C103 C102 B1 C94 125.2(6)
C103 C102 B1 C110 -112.4(7)
C103 C104 C105 C106 -1.1(10)
C103 C104 C108 F13 -47.0(9)
C103 C104 C108 F14 67.1(8)
C103 C104 C108 F15 -173.0(7)
C104 C105 C106 C107 -0.6(10)
C104 C105 C106 C109 178.6(6)
C105 C104 C108 F13 135.5(7)
C105 C104 C108 F14 -110.4(7)
C105 C104 C108 F15 9.5(10)
C105 C106 C107 C102 2.5(10)
C105 C106 C109 F16 -92.5(7)
C105 C106 C109 F17 26.3(9)
C105 C106 C109 F18 147.0(6)
C107 C102 C103 C104 0.8(9)
C107 C102 B1 C86 -175.9(5)
C107 C102 B1 C94 -58.8(8)
C107 C102 B1 C110 63.5(7)
C107 C106 C109 F16 86.7(8)
C107 C106 C109 F17 -154.5(6)
C107 C106 C109 F18 -33.8(8)
C108 C104 C105 C106 176.3(6)
C109 C106 C107 C102 -176.6(6)
C110 C111 C112 C113 -0.3(10)
C110 C111 C112 C116 178.4(6)
C111 C110 C115 C114 -0.5(9)
C111 C110 B1 C86 126.6(6)
C111 C110 B1 C94 6.9(9)
C111 C110 B1 C102 -114.0(6)
C111 C112 C113 C114 -0.1(10)
C111 C112 C116 F19 -72.2(8)
C111 C112 C116 F20 47.8(9)
C111 C112 C116 F21 168.6(6)
C112 C113 C114 C115 0.2(10)
C112 C113 C114 C117 179.7(6)
C113 C112 C116 F19 106.6(7)
C113 C112 C116 F20 -133.4(7)
C113 C112 C116 F21 -12.7(10)
C113 C114 C115 C110 0.1(10)
C113 C114 C117 F22 -175.8(6)
C113 C114 C117 F23 -54.5(8)
C113 C114 C117 F24 65.2(9)
C115 C110 C111 C112 0.6(9)
C115 C110 B1 C86 -58.4(7)
C115 C110 B1 C94 -178.1(5)
C115 C110 B1 C102 61.0(7)
C115 C114 C117 F22 3.7(10)
C115 C114 C117 F23 125.1(7)
C115 C114 C117 F24 -115.3(7)
C116 C112 C113 C114 -178.8(6)
C117 C114 C115 C110 -179.4(6)
B1 C86 C87 C88 -179.3(6)
B1 C86 C91 C90 -179.6(5)
B1 C94 C95 C96 178.9(6)
B1 C94 C99 C98 -178.6(6)
B1 C102 C103 C104 176.9(6)
B1 C102 C107 C106 -178.9(6)
B1 C110 C111 C112 175.7(6)
B1 C110 C115 C114 -176.0(6)

loop_
_smtbx_masks_void_nr
_smtbx_masks_void_average_x
_smtbx_masks_void_average_y
_smtbx_masks_void_average_z
_smtbx_masks_void_volume
_smtbx_masks_void_count_electrons
1 0.000 0.000 0.500 247.2 20.8
2 -0.010 0.416 0.850 9.4 0.0
3 -0.121 0.486 0.394 17.2 0.0
4 0.121 0.514 0.606 17.2 0.0
5 0.010 0.584 0.150 9.4 0.0
6 0.359 0.586 0.886 10.7 0.4
7 0.472 0.379 0.779 8.7 0.0
8 0.528 0.621 0.221 8.7 0.3
9 0.641 0.414 0.114 10.7 0.3
